data_4517458
loop_
_publ_author_name
'Feng, Jiaxu'
'Huang, You'

_publ_section_title
;
 Phosphine-Catalyzed Remote 1,7-Addition for Synthesis of Diene
 Carboxylates
;
_journal_name_full 'ACS Catalysis'
_journal_page_first 3541
_journal_paper_doi 10.1021/acscatal.0c00588
_journal_year 2020
_chemical_absolute_configuration unk
_chemical_formula_moiety 'C24 H25 N O4'
_chemical_formula_sum 'C24 H25 N O4'
_chemical_formula_weight 391.45
_space_group_crystal_system monoclinic
_space_group_IT_number 4
_space_group_name_Hall 'P 2yb'
_space_group_name_H-M_alt 'P 1 21 1'
_atom_sites_solution_hydrogens geom
_atom_sites_solution_primary direct
_audit_creation_date 2018-11-13
_audit_creation_method
;
Olex2 1.2
(compiled 2018.05.29 svn.r3508 for OlexSys, GUI svn.r5506)
;
_audit_update_record
;
????
;
_cell_angle_alpha 90
_cell_angle_beta 110.11(3)
_cell_angle_gamma 90
_cell_formula_units_Z 12
_cell_length_a 25.487(5)
_cell_length_b 9.845(2)
_cell_length_c 26.272(5)
_cell_measurement_reflns_used 6684
_cell_measurement_temperature 113(2)
_cell_measurement_theta_max 27.9504
_cell_measurement_theta_min 1.7018
_cell_volume 6190(2)
_computing_cell_refinement 'CrystalClear (Rigaku Inc., 2008)'
_computing_data_collection 'CrystalClear (Rigaku Inc., 2008)'
_computing_data_reduction 'CrystalClear (Rigaku Inc., 2008)'
_computing_molecular_graphics 'Olex2 (Dolomanov et al., 2009)'
_computing_publication_material 'Olex2 (Dolomanov et al., 2009)'
_computing_structure_refinement 'ShelXL (Sheldrick, 2015)'
_computing_structure_solution 'ShelXS (Sheldrick, 2008)'
_diffrn_ambient_temperature 113.15
_diffrn_measured_fraction_theta_full 0.998
_diffrn_measured_fraction_theta_max 0.998
_diffrn_measurement_device_type 'Rigaku Saturn 70 CCD'
_diffrn_measurement_method '\w scans'
_diffrn_radiation_monochromator confocal
_diffrn_radiation_type MoK\a
_diffrn_radiation_wavelength 0.71073
_diffrn_reflns_av_R_equivalents 0.0492
_diffrn_reflns_av_unetI/netI 0.0617
_diffrn_reflns_Laue_measured_fraction_full 0.998
_diffrn_reflns_Laue_measured_fraction_max 0.998
_diffrn_reflns_limit_h_max 33
_diffrn_reflns_limit_h_min -33
_diffrn_reflns_limit_k_max 12
_diffrn_reflns_limit_k_min -12
_diffrn_reflns_limit_l_max 33
_diffrn_reflns_limit_l_min -34
_diffrn_reflns_number 74657
_diffrn_reflns_point_group_measured_fraction_full 0.997
_diffrn_reflns_point_group_measured_fraction_max 0.997
_diffrn_reflns_theta_full 25.242
_diffrn_reflns_theta_max 27.842
_diffrn_reflns_theta_min 1.374
_diffrn_standards_decay_% 0
_diffrn_standards_interval_count 0
_diffrn_standards_interval_time 0
_diffrn_standards_number 0
_exptl_absorpt_coefficient_mu 0.086
_exptl_absorpt_correction_T_max 1.0000
_exptl_absorpt_correction_T_min 0.8888
_exptl_absorpt_correction_type multi-scan
_exptl_absorpt_process_details 'CrystalClear(Rigaku, 2008)'
_exptl_crystal_colour colourless
_exptl_crystal_colour_primary colourless
_exptl_crystal_density_diffrn 1.260
_exptl_crystal_description prism
_exptl_crystal_F_000 2496
_exptl_crystal_size_max 0.2
_exptl_crystal_size_mid 0.18
_exptl_crystal_size_min 0.12
_refine_diff_density_max 0.187
_refine_diff_density_min -0.208
_refine_diff_density_rms 0.042
_refine_ls_abs_structure_details
;
 Flack x determined using 3240 quotients [(I+)-(I-)]/[(I+)+(I-)]
 (Parsons, Flack and Wagner, Acta Cryst. B69 (2013) 249-259).
;
_refine_ls_abs_structure_Flack -0.4(4)
_refine_ls_extinction_method none
_refine_ls_goodness_of_fit_ref 0.944
_refine_ls_hydrogen_treatment constr
_refine_ls_matrix_type full
_refine_ls_number_parameters 1585
_refine_ls_number_reflns 29294
_refine_ls_number_restraints 7
_refine_ls_restrained_S_all 0.944
_refine_ls_R_factor_all 0.1431
_refine_ls_R_factor_gt 0.0534
_refine_ls_shift/su_max 0.001
_refine_ls_shift/su_mean 0.000
_refine_ls_structure_factor_coef Fsqd
_refine_ls_weighting_details 'w=1/[\s^2^(Fo^2^)+(0.0627P)^2^] where P=(Fo^2^+2Fc^2^)/3'
_refine_ls_weighting_scheme calc
_refine_ls_wR_factor_gt 0.1181
_refine_ls_wR_factor_ref 0.1606
_reflns_Friedel_coverage 0.887
_reflns_Friedel_fraction_full 0.996
_reflns_Friedel_fraction_max 0.995
_reflns_number_gt 10039
_reflns_number_total 29294
_reflns_threshold_expression 'I > 2\s(I)'
_cod_data_source_file cs0c00588_si_001.cif
_cod_data_source_block shelxl
_cod_database_code 4517458
_shelx_shelxl_version_number 2018/3
_shelx_space_group_comment
;
The symmetry employed for this shelxl refinement is uniquely defined
by the following loop, which should always be used as a source of
symmetry information in preference to the above space-group names.
They are only intended as comments.
;
_shelx_estimated_absorpt_t_max 0.990
_shelx_estimated_absorpt_t_min 0.983
_olex2_refinement_description
;
1. Fixed Uiso
 At 1.2 times of:
  All C(H) groups, All C(H,H) groups
 At 1.5 times of:
  All C(H,H,H) groups
2. Uiso/Uaniso restraints and constraints
Uanis(C46) \\sim Ueq: with sigma of 0.01 and sigma for terminal atoms of 0.02
3.a Secondary CH2 refined with riding coordinates:
 C10(H10A,H10B), C17(H17A,H17B), C34(H34A,H34B), C41(H41A,H41B), C58(H58A,
 H58B), C65(H65A,H65B), C82(H82A,H82B), C89(H89A,H89B), C106(H10F,H10G),
 C113(H11D,H11E), C130(H13A,H13B), C137(H13F,H13G)
3.b Aromatic/amide H refined with riding coordinates:
 C4(H4), C5(H5), C6(H6), C7(H7), C11(H11), C12(H12), C13(H13), C14(H14),
 C19(H19), C20(H20), C22(H22), C23(H23), C28(H28), C29(H29), C30(H30), C31(H31),
  C35(H35), C36(H36), C37(H37), C38(H38), C43(H43), C44(H44), C46(H46),
 C47(H47), C52(H52), C53(H53), C54(H54), C55(H55), C59(H59), C60(H60), C61(H61),
  C62(H62), C67(H67), C68(H68), C70(H70), C71(H71), C76(H76), C77(H77),
 C78(H78), C79(H79), C83(H83), C84(H84), C85(H85), C86(H86), C91(H91), C92(H92),
  C94(H94), C95(H95), C100(H100), C101(H101), C102(H102), C103(H103),
 C107(H107), C108(H108), C109(H109), C110(H110), C115(H115), C116(H116),
 C118(H118), C119(H119), C124(H124), C125(H125), C126(H126), C127(H127),
 C131(H131), C132(H132), C133(H133), C134(H134), C139(H139), C140(H140),
 C142(H142), C143(H143)
3.c Idealised Me refined as rotating group:
 C9(H9A,H9B,H9C), C16(H16A,H16B,H16C), C24(H24A,H24B,H24C), C33(H33A,H33B,
 H33C), C40(H40A,H40B,H40C), C48(H48A,H48B,H48C), C57(H57A,H57B,H57C), C64(H64A,
 H64B,H64C), C72(H72A,H72B,H72C), C81(H81A,H81B,H81C), C88(H88A,H88B,H88C),
 C96(H96A,H96B,H96C), C105(H10C,H10D,H10E), C112(H11A,H11B,H11C), C120(H12A,
 H12B,H12C), C129(H12D,H12E,H12F), C136(H13C,H13D,H13E), C144(H14A,H14B,H14C)
;
_olex2_submission_special_instructions 'No special instructions were received'

loop_
_space_group_symop_operation_xyz
'x, y, z'
'-x, y+1/2, -z'

loop_
_atom_site_label
_atom_site_type_symbol
_atom_site_fract_x
_atom_site_fract_y
_atom_site_fract_z
_atom_site_U_iso_or_equiv
_atom_site_adp_type
_atom_site_occupancy
_atom_site_site_symmetry_order
_atom_site_calc_flag
_atom_site_refinement_flags_posn
_atom_site_refinement_flags_adp
_atom_site_refinement_flags_occupancy
_atom_site_disorder_assembly
_atom_site_disorder_group
O1 O 0.07825(14) 0.6718(4) 0.21969(14) 0.0347(9) Uani 1 1 d . . . . .
O2 O 0.24422(18) 0.0215(5) 0.34093(19) 0.0604(13) Uani 1 1 d . . . . .
O3 O 0.27660(14) 0.0411(4) 0.27181(16) 0.0431(10) Uani 1 1 d . . . . .
O4 O -0.24178(15) 0.3272(5) 0.17797(16) 0.0479(11) Uani 1 1 d . . . . .
O5 O 0.07833(14) 0.6724(4) 0.55278(13) 0.0346(9) Uani 1 1 d . . . . .
O6 O 0.24394(19) 0.0204(5) 0.67400(19) 0.0661(14) Uani 1 1 d . . . . .
O7 O 0.27705(14) 0.0409(4) 0.60585(16) 0.0455(10) Uani 1 1 d . . . . .
O8 O -0.24178(14) 0.3270(4) 0.51177(16) 0.0433(10) Uani 1 1 d . . . . .
O9 O 0.07847(14) 0.6720(4) 0.88620(14) 0.0375(9) Uani 1 1 d . . . . .
O10 O 0.24450(17) 0.0210(5) 1.00776(18) 0.0628(14) Uani 1 1 d . . . . .
O11 O 0.27713(14) 0.0389(4) 0.93872(16) 0.0441(10) Uani 1 1 d . . . . .
O12 O -0.24146(14) 0.3260(4) 0.84496(16) 0.0445(10) Uani 1 1 d . . . . .
O13 O 0.42144(14) 0.7132(4) 0.83408(13) 0.0361(9) Uani 1 1 d . . . . .
O14 O 0.25568(18) 1.3661(5) 0.84486(17) 0.0614(13) Uani 1 1 d . . . . .
O15 O 0.22315(13) 1.3452(4) 0.75429(16) 0.0427(10) Uani 1 1 d . . . . .
O16 O 0.74170(14) 1.0582(4) 1.00598(16) 0.0450(10) Uani 1 1 d . . . . .
O17 O 0.57811(14) 0.2134(4) 0.83278(13) 0.0337(8) Uani 1 1 d . . . . .
O18 O 0.74398(17) 0.8650(5) 0.82235(18) 0.0623(14) Uani 1 1 d . . . . .
O19 O 0.77695(14) 0.8448(4) 0.91244(16) 0.0446(10) Uani 1 1 d . . . . .
O20 O 0.25814(14) 0.5577(4) 0.66049(16) 0.0426(10) Uani 1 1 d . . . . .
O21 O 0.42199(14) 0.7136(4) 0.50071(14) 0.0367(9) Uani 1 1 d . . . . .
O22 O 0.25560(17) 1.3639(5) 0.51146(18) 0.0644(14) Uani 1 1 d . . . . .
O23 O 0.22297(15) 1.3454(4) 0.42076(16) 0.0470(10) Uani 1 1 d . . . . .
O24 O 0.74158(16) 1.0597(4) 0.67258(16) 0.0468(10) Uani 1 1 d . . . . .
N1 N 0.08799(15) 0.6860(4) 0.30929(15) 0.0256(9) Uani 1 1 d . . . . .
N2 N 0.08834(16) 0.6860(4) 0.64349(17) 0.0282(9) Uani 1 1 d . . . . .
N3 N 0.08729(14) 0.6838(4) 0.97617(16) 0.0235(9) Uani 1 1 d . . . . .
N4 N 0.41204(15) 0.7005(4) 0.91793(16) 0.0267(9) Uani 1 1 d . . . . .
N5 N 0.58810(16) 0.2015(4) 0.74916(16) 0.0289(9) Uani 1 1 d . . . . .
N6 N 0.41273(15) 0.7002(4) 0.58455(15) 0.0236(8) Uani 1 1 d . . . . .
C1 C 0.06251(19) 0.6399(5) 0.2572(2) 0.0252(10) Uani 1 1 d . . . . .
C2 C 0.01208(18) 0.5522(5) 0.25428(18) 0.0235(10) Uani 1 1 d . . . . .
C3 C 0.01535(18) 0.5497(5) 0.31151(19) 0.0232(10) Uani 1 1 d . . . . .
C4 C -0.0153(2) 0.4835(6) 0.3383(2) 0.0335(12) Uani 1 1 d . . . . .
H4 H -0.045680 0.427138 0.318316 0.040 Uiso 1 1 calc R . . . .
C5 C -0.0025(2) 0.4979(6) 0.3942(2) 0.0379(13) Uani 1 1 d . . . . .
H5 H -0.024098 0.451197 0.411800 0.045 Uiso 1 1 calc R . . . .
C6 C 0.0410(2) 0.5791(5) 0.4237(2) 0.0316(12) Uani 1 1 d . . . . .
H6 H 0.048735 0.589396 0.461537 0.038 Uiso 1 1 calc R . . . .
C7 C 0.07430(18) 0.6476(5) 0.3989(2) 0.0294(11) Uani 1 1 d . . . . .
H7 H 0.104786 0.703240 0.419137 0.035 Uiso 1 1 calc R . . . .
C8 C 0.06039(18) 0.6297(5) 0.34327(18) 0.0239(10) Uani 1 1 d . . . . .
C9 C 0.13704(19) 0.7724(6) 0.3265(2) 0.0384(14) Uani 1 1 d . . . . .
H9A H 0.170718 0.715833 0.339006 0.058 Uiso 1 1 calc GR . . . .
H9B H 0.135762 0.831197 0.356111 0.058 Uiso 1 1 calc GR . . . .
H9C H 0.137807 0.828435 0.295915 0.058 Uiso 1 1 calc GR . . . .
C10 C 0.01934(18) 0.4118(4) 0.23147(19) 0.0223(10) Uani 1 1 d . . . . .
H10A H -0.014767 0.357509 0.226535 0.027 Uiso 1 1 calc R . . . .
H10B H 0.022440 0.424772 0.195245 0.027 Uiso 1 1 calc R . . . .
C11 C 0.06902(19) 0.3318(5) 0.26587(19) 0.0283(11) Uani 1 1 d . . . . .
H11 H 0.070619 0.309007 0.301506 0.034 Uiso 1 1 calc R . . . .
C12 C 0.1111(2) 0.2902(5) 0.2505(2) 0.0324(12) Uani 1 1 d . . . . .
H12 H 0.111249 0.319106 0.216025 0.039 Uiso 1 1 calc R . . . .
C13 C 0.1564(2) 0.2048(5) 0.2823(2) 0.0317(11) Uani 1 1 d . . . . .
H13 H 0.157884 0.178645 0.317551 0.038 Uiso 1 1 calc R . . . .
C14 C 0.19673(19) 0.1605(5) 0.2642(2) 0.0297(11) Uani 1 1 d . . . . .
H14 H 0.196773 0.188673 0.229590 0.036 Uiso 1 1 calc R . . . .
C15 C 0.2398(2) 0.0708(7) 0.2967(2) 0.0406(14) Uani 1 1 d . . . . .
C16 C 0.3198(2) -0.0571(7) 0.2983(3) 0.064(2) Uani 1 1 d . . . . .
H16A H 0.340931 -0.025901 0.335109 0.097 Uiso 1 1 calc GR . . . .
H16B H 0.345123 -0.066626 0.277659 0.097 Uiso 1 1 calc GR . . . .
H16C H 0.302575 -0.145137 0.300106 0.097 Uiso 1 1 calc GR . . . .
C17 C -0.04040(18) 0.6233(5) 0.21596(18) 0.0262(10) Uani 1 1 d . . . . .
H17A H -0.043249 0.713893 0.231165 0.031 Uiso 1 1 calc R . . . .
H17B H -0.035262 0.637891 0.180683 0.031 Uiso 1 1 calc R . . . .
C18 C -0.09526(18) 0.5494(5) 0.20566(18) 0.0229(10) Uani 1 1 d . . . . .
C19 C -0.1299(2) 0.5797(5) 0.2346(2) 0.0312(11) Uani 1 1 d . . . . .
H19 H -0.119375 0.650885 0.260527 0.037 Uiso 1 1 calc R . . . .
C20 C -0.17960(19) 0.5099(5) 0.2273(2) 0.0289(11) Uani 1 1 d . . . . .
H20 H -0.202685 0.532291 0.247798 0.035 Uiso 1 1 calc R . . . .
C21 C -0.1942(2) 0.4056(5) 0.1886(2) 0.0341(13) Uani 1 1 d . . . . .
C22 C -0.1607(2) 0.3773(6) 0.1576(2) 0.0347(12) Uani 1 1 d . . . . .
H22 H -0.171222 0.307975 0.130836 0.042 Uiso 1 1 calc R . . . .
C23 C -0.11212(18) 0.4504(5) 0.1659(2) 0.0283(11) Uani 1 1 d . . . . .
H23 H -0.090012 0.432528 0.143964 0.034 Uiso 1 1 calc R . . . .
C24 C -0.2749(2) 0.3448(6) 0.2108(2) 0.0441(15) Uani 1 1 d . . . . .
H24A H -0.254451 0.312014 0.247464 0.066 Uiso 1 1 calc GR . . . .
H24B H -0.309696 0.293225 0.195444 0.066 Uiso 1 1 calc GR . . . .
H24C H -0.283617 0.441371 0.212147 0.066 Uiso 1 1 calc GR . . . .
C25 C 0.06331(18) 0.6433(5) 0.59006(19) 0.0233(10) Uani 1 1 d . . . . .
C26 C 0.01264(18) 0.5517(4) 0.58722(17) 0.0210(9) Uani 1 1 d . . . . .
C27 C 0.01580(17) 0.5486(5) 0.64619(18) 0.0199(9) Uani 1 1 d . . . . .
C28 C -0.0154(2) 0.4817(5) 0.67133(19) 0.0274(11) Uani 1 1 d . . . . .
H28 H -0.045730 0.425683 0.650968 0.033 Uiso 1 1 calc R . . . .
C29 C -0.0025(2) 0.4964(5) 0.7274(2) 0.0338(12) Uani 1 1 d . . . . .
H29 H -0.024024 0.450373 0.745227 0.041 Uiso 1 1 calc R . . . .
C30 C 0.0419(2) 0.5781(6) 0.7567(2) 0.0364(13) Uani 1 1 d . . . . .
H30 H 0.050435 0.586735 0.794763 0.044 Uiso 1 1 calc R . . . .
C31 C 0.0742(2) 0.6480(5) 0.73216(19) 0.0317(12) Uani 1 1 d . . . . .
H31 H 0.104246 0.705217 0.752194 0.038 Uiso 1 1 calc R . . . .
C32 C 0.06026(19) 0.6296(5) 0.6774(2) 0.0271(11) Uani 1 1 d . . . . .
C33 C 0.13788(18) 0.7715(5) 0.6609(2) 0.0333(12) Uani 1 1 d . . . . .
H33A H 0.167439 0.726284 0.690206 0.050 Uiso 1 1 calc GR . . . .
H33B H 0.128821 0.858664 0.673873 0.050 Uiso 1 1 calc GR . . . .
H33C H 0.150760 0.787235 0.630254 0.050 Uiso 1 1 calc GR . . . .
C34 C 0.02004(19) 0.4113(5) 0.56490(19) 0.0291(11) Uani 1 1 d . . . . .
H34A H -0.014335 0.357668 0.559455 0.035 Uiso 1 1 calc R . . . .
H34B H 0.023799 0.423866 0.528930 0.035 Uiso 1 1 calc R . . . .
C35 C 0.06900(18) 0.3306(5) 0.59972(19) 0.0285(11) Uani 1 1 d . . . . .
H35 H 0.070196 0.305455 0.635018 0.034 Uiso 1 1 calc R . . . .
C36 C 0.11124(18) 0.2921(5) 0.5836(2) 0.0292(11) Uani 1 1 d . . . . .
H36 H 0.111577 0.322789 0.549429 0.035 Uiso 1 1 calc R . . . .
C37 C 0.1560(2) 0.2064(6) 0.6157(2) 0.0355(13) Uani 1 1 d . . . . .
H37 H 0.156787 0.180490 0.650742 0.043 Uiso 1 1 calc R . . . .
C38 C 0.1974(2) 0.1605(6) 0.5983(2) 0.0375(13) Uani 1 1 d . . . . .
H38 H 0.198181 0.189516 0.564122 0.045 Uiso 1 1 calc R . . . .
C39 C 0.2408(2) 0.0672(6) 0.6312(2) 0.0358(13) Uani 1 1 d . . . . .
C40 C 0.3203(2) -0.0558(6) 0.6321(3) 0.0546(17) Uani 1 1 d . . . . .
H40A H 0.342491 -0.022285 0.668238 0.082 Uiso 1 1 calc GR . . . .
H40B H 0.344516 -0.067905 0.610476 0.082 Uiso 1 1 calc GR . . . .
H40C H 0.303260 -0.143038 0.635512 0.082 Uiso 1 1 calc GR . . . .
C41 C -0.03982(17) 0.6254(5) 0.54908(19) 0.0254(10) Uani 1 1 d . . . . .
H41A H -0.042731 0.714977 0.565007 0.030 Uiso 1 1 calc R . . . .
H41B H -0.034593 0.641927 0.513962 0.030 Uiso 1 1 calc R . . . .
C42 C -0.09444(18) 0.5499(5) 0.53840(19) 0.0264(11) Uani 1 1 d . . . . .
C43 C -0.12952(18) 0.5777(5) 0.56827(19) 0.0273(11) Uani 1 1 d . . . . .
H43 H -0.118856 0.646878 0.595090 0.033 Uiso 1 1 calc R . . . .
C44 C -0.1796(2) 0.5076(5) 0.5602(2) 0.0334(12) Uani 1 1 d . . . . .
H44 H -0.202496 0.530328 0.580826 0.040 Uiso 1 1 calc R . . . .
C45 C -0.19541(19) 0.4055(5) 0.5220(2) 0.0305(11) Uani 1 1 d . . . . .
C46 C -0.16175(18) 0.3759(5) 0.4912(2) 0.0293(11) Uani 1 1 d . U . . .
H46 H -0.172578 0.306419 0.464533 0.035 Uiso 1 1 calc R . . . .
C47 C -0.1131(2) 0.4467(5) 0.49930(18) 0.0291(11) Uani 1 1 d . . . . .
H47 H -0.091119 0.424981 0.477613 0.035 Uiso 1 1 calc R . . . .
C48 C -0.2749(2) 0.3466(7) 0.5452(2) 0.0437(15) Uani 1 1 d . . . . .
H48A H -0.252728 0.324202 0.582832 0.066 Uiso 1 1 calc GR . . . .
H48B H -0.307776 0.287450 0.532746 0.066 Uiso 1 1 calc GR . . . .
H48C H -0.286909 0.441621 0.543060 0.066 Uiso 1 1 calc GR . . . .
C49 C 0.06323(19) 0.6421(6) 0.92428(19) 0.0282(11) Uani 1 1 d . . . . .
C50 C 0.01276(16) 0.5513(5) 0.92117(19) 0.0239(10) Uani 1 1 d . . . . .
C51 C 0.01635(18) 0.5491(5) 0.98013(18) 0.0259(11) Uani 1 1 d . . . . .
C52 C -0.0158(2) 0.4798(5) 1.0050(2) 0.0278(11) Uani 1 1 d . . . . .
H52 H -0.045940 0.423003 0.984832 0.033 Uiso 1 1 calc R . . . .
C53 C -0.0019(2) 0.4972(5) 1.0615(2) 0.0324(12) Uani 1 1 d . . . . .
H53 H -0.022754 0.450545 1.079793 0.039 Uiso 1 1 calc R . . . .
C54 C 0.0420(2) 0.5816(6) 1.0908(2) 0.0381(13) Uani 1 1 d . . . . .
H54 H 0.050170 0.593664 1.128610 0.046 Uiso 1 1 calc R . . . .
C55 C 0.0737(2) 0.6481(6) 1.0648(2) 0.0345(12) Uani 1 1 d . . . . .
H55 H 0.103764 0.705084 1.084897 0.041 Uiso 1 1 calc R . . . .
C56 C 0.06139(17) 0.6314(5) 1.00964(18) 0.0223(10) Uani 1 1 d . . . . .
C57 C 0.13644(19) 0.7697(6) 0.9933(2) 0.0350(13) Uani 1 1 d . . . . .
H57A H 0.169397 0.714660 1.012302 0.052 Uiso 1 1 calc GR . . . .
H57B H 0.131870 0.840429 1.017684 0.052 Uiso 1 1 calc GR . . . .
H57C H 0.141283 0.812161 0.961455 0.052 Uiso 1 1 calc GR . . . .
C58 C 0.01966(18) 0.4100(5) 0.89842(18) 0.0256(10) Uani 1 1 d . . . . .
H58A H -0.014695 0.356542 0.893257 0.031 Uiso 1 1 calc R . . . .
H58B H 0.023148 0.422428 0.862323 0.031 Uiso 1 1 calc R . . . .
C59 C 0.06845(17) 0.3302(5) 0.9329(2) 0.0257(10) Uani 1 1 d . . . . .
H59 H 0.069348 0.304610 0.968081 0.031 Uiso 1 1 calc R . . . .
C60 C 0.11078(18) 0.2925(5) 0.9178(2) 0.0293(11) Uani 1 1 d . . . . .
H60 H 0.111456 0.325636 0.884038 0.035 Uiso 1 1 calc R . . . .
C61 C 0.15631(19) 0.2040(6) 0.9488(2) 0.0345(13) Uani 1 1 d . . . . .
H61 H 0.157285 0.175953 0.983732 0.041 Uiso 1 1 calc R . . . .
C62 C 0.19636(18) 0.1603(5) 0.9317(2) 0.0318(12) Uani 1 1 d . . . . .
H62 H 0.196574 0.190022 0.897388 0.038 Uiso 1 1 calc R . . . .
C63 C 0.2410(2) 0.0665(5) 0.9640(2) 0.0348(12) Uani 1 1 d . . . . .
C64 C 0.3199(2) -0.0561(7) 0.9655(3) 0.061(2) Uani 1 1 d . . . . .
H64A H 0.345609 -0.015213 0.998775 0.091 Uiso 1 1 calc GR . . . .
H64B H 0.340594 -0.080659 0.941531 0.091 Uiso 1 1 calc GR . . . .
H64C H 0.303061 -0.137779 0.974653 0.091 Uiso 1 1 calc GR . . . .
C65 C -0.04088(17) 0.6265(5) 0.8815(2) 0.0281(11) Uani 1 1 d . . . . .
H65A H -0.043402 0.717583 0.896458 0.034 Uiso 1 1 calc R . . . .
H65B H -0.036104 0.639374 0.846007 0.034 Uiso 1 1 calc R . . . .
C66 C -0.09543(19) 0.5513(5) 0.8727(2) 0.0282(11) Uani 1 1 d . . . . .
C67 C -0.12945(17) 0.5805(5) 0.9023(2) 0.0257(10) Uani 1 1 d . . . . .
H67 H -0.119113 0.650576 0.928757 0.031 Uiso 1 1 calc R . . . .
C68 C -0.17912(17) 0.5079(6) 0.89392(19) 0.0295(11) Uani 1 1 d . . . . .
H68 H -0.202059 0.529307 0.914669 0.035 Uiso 1 1 calc R . . . .
C69 C -0.19482(19) 0.4061(5) 0.8558(2) 0.0292(11) Uani 1 1 d . . . . .
C70 C -0.1621(2) 0.3772(6) 0.8253(2) 0.0363(13) Uani 1 1 d . . . . .
H70 H -0.173156 0.307757 0.798604 0.044 Uiso 1 1 calc R . . . .
C71 C -0.1125(2) 0.4493(6) 0.8331(2) 0.0337(12) Uani 1 1 d . . . . .
H71 H -0.090316 0.429001 0.811457 0.040 Uiso 1 1 calc R . . . .
C72 C -0.2745(2) 0.3456(6) 0.8788(2) 0.0435(15) Uani 1 1 d . . . . .
H72A H -0.252015 0.324158 0.916393 0.065 Uiso 1 1 calc GR . . . .
H72B H -0.307141 0.285728 0.866675 0.065 Uiso 1 1 calc GR . . . .
H72C H -0.286824 0.440396 0.876363 0.065 Uiso 1 1 calc GR . . . .
C73 C 0.43646(17) 0.7436(5) 0.8817(2) 0.0217(10) Uani 1 1 d . . . . .
C74 C 0.48709(16) 0.8356(5) 0.91221(18) 0.0227(10) Uani 1 1 d . . . . .
C75 C 0.48407(18) 0.8380(4) 0.96804(19) 0.0220(9) Uani 1 1 d . . . . .
C76 C 0.5148(2) 0.9038(5) 1.0152(2) 0.0299(11) Uani 1 1 d . . . . .
H76 H 0.545312 0.960009 1.015725 0.036 Uiso 1 1 calc R . . . .
C77 C 0.5015(2) 0.8882(6) 1.0625(2) 0.0367(13) Uani 1 1 d . . . . .
H77 H 0.522746 0.934620 1.094653 0.044 Uiso 1 1 calc R . . . .
C78 C 0.4575(2) 0.8057(6) 1.0624(2) 0.0338(12) Uani 1 1 d . . . . .
H78 H 0.448992 0.795866 1.094676 0.041 Uiso 1 1 calc R . . . .
C79 C 0.4255(2) 0.7371(5) 1.01588(19) 0.0287(11) Uani 1 1 d . . . . .
H79 H 0.395544 0.679698 1.015901 0.034 Uiso 1 1 calc R . . . .
C80 C 0.43867(19) 0.7552(5) 0.96986(19) 0.0243(10) Uani 1 1 d . . . . .
C81 C 0.3628(2) 0.6154(5) 0.9016(2) 0.0371(13) Uani 1 1 d . . . . .
H81A H 0.329756 0.671069 0.897619 0.056 Uiso 1 1 calc GR . . . .
H81B H 0.366555 0.545527 0.929220 0.056 Uiso 1 1 calc GR . . . .
H81C H 0.358720 0.571765 0.866915 0.056 Uiso 1 1 calc GR . . . .
C82 C 0.48067(19) 0.9754(5) 0.88556(19) 0.0244(10) Uani 1 1 d . . . . .
H82A H 0.514810 1.029029 0.903976 0.029 Uiso 1 1 calc R . . . .
H82B H 0.477937 0.963660 0.847309 0.029 Uiso 1 1 calc R . . . .
C83 C 0.43180(18) 1.0536(6) 0.8868(2) 0.0309(12) Uani 1 1 d . . . . .
H83 H 0.430424 1.077231 0.921371 0.037 Uiso 1 1 calc R . . . .
C84 C 0.38930(18) 1.0939(5) 0.8434(2) 0.0261(10) Uani 1 1 d . . . . .
H84 H 0.388705 1.062937 0.808932 0.031 Uiso 1 1 calc R . . . .
C85 C 0.3442(2) 1.1807(6) 0.8447(2) 0.0347(12) Uani 1 1 d . . . . .
H85 H 0.343475 1.208082 0.879101 0.042 Uiso 1 1 calc R . . . .
C86 C 0.30328(18) 1.2254(6) 0.8004(2) 0.0326(12) Uani 1 1 d . . . . .
H86 H 0.302708 1.196659 0.765649 0.039 Uiso 1 1 calc R . . . .
C87 C 0.2594(2) 1.3173(6) 0.8039(2) 0.0379(13) Uani 1 1 d . . . . .
C88 C 0.1809(2) 1.4426(7) 0.7520(3) 0.0584(18) Uani 1 1 d . . . . .
H88A H 0.157811 1.408769 0.772350 0.088 Uiso 1 1 calc GR . . . .
H88B H 0.157341 1.457530 0.714086 0.088 Uiso 1 1 calc GR . . . .
H88C H 0.198449 1.528485 0.767816 0.088 Uiso 1 1 calc GR . . . .
C89 C 0.54047(17) 0.7605(5) 0.90891(19) 0.0256(10) Uani 1 1 d . . . . .
H89A H 0.543018 0.670306 0.926263 0.031 Uiso 1 1 calc R . . . .
H89B H 0.535384 0.745184 0.870258 0.031 Uiso 1 1 calc R . . . .
C90 C 0.59533(16) 0.8346(5) 0.93528(19) 0.0235(10) Uani 1 1 d . . . . .
C91 C 0.62974(17) 0.8038(5) 0.9883(2) 0.0297(11) Uani 1 1 d . . . . .
H91 H 0.619115 0.733457 1.007550 0.036 Uiso 1 1 calc R . . . .
C92 C 0.6798(2) 0.8754(5) 1.0137(2) 0.0317(11) Uani 1 1 d . . . . .
H92 H 0.702677 0.853584 1.049693 0.038 Uiso 1 1 calc R . . . .
C93 C 0.69553(19) 0.9771(6) 0.9859(2) 0.0307(11) Uani 1 1 d . . . . .
C94 C 0.66209(19) 1.0071(6) 0.9331(2) 0.0349(12) Uani 1 1 d . . . . .
H94 H 0.673323 1.076597 0.913935 0.042 Uiso 1 1 calc R . . . .
C95 C 0.61258(19) 0.9376(5) 0.9076(2) 0.0268(11) Uani 1 1 d . . . . .
H95 H 0.590349 0.959770 0.871438 0.032 Uiso 1 1 calc R . . . .
C96 C 0.7748(2) 1.0394(6) 1.0612(2) 0.0430(14) Uani 1 1 d . . . . .
H96A H 0.753397 1.066728 1.084182 0.064 Uiso 1 1 calc GR . . . .
H96B H 0.808636 1.095107 1.069971 0.064 Uiso 1 1 calc GR . . . .
H96C H 0.785250 0.943530 1.067660 0.064 Uiso 1 1 calc GR . . . .
C97 C 0.56290(19) 0.2442(5) 0.7846(2) 0.0268(11) Uani 1 1 d . . . . .
C98 C 0.51182(18) 0.3325(4) 0.75364(18) 0.0213(9) Uani 1 1 d . . . . .
C99 C 0.51620(18) 0.3354(5) 0.69768(18) 0.0234(10) Uani 1 1 d . . . . .
C100 C 0.48434(19) 0.4045(5) 0.6513(2) 0.0295(11) Uani 1 1 d . . . . .
H100 H 0.454445 0.461629 0.651718 0.035 Uiso 1 1 calc R . . . .
C101 C 0.4973(2) 0.3879(6) 0.6034(2) 0.0342(12) Uani 1 1 d . . . . .
H101 H 0.475710 0.432551 0.570904 0.041 Uiso 1 1 calc R . . . .
C102 C 0.5419(2) 0.3058(5) 0.6045(2) 0.0351(12) Uani 1 1 d . . . . .
H102 H 0.550798 0.296112 0.572353 0.042 Uiso 1 1 calc R . . . .
C103 C 0.5738(2) 0.2378(5) 0.6507(2) 0.0336(12) Uani 1 1 d . . . . .
H103 H 0.604261 0.181849 0.650824 0.040 Uiso 1 1 calc R . . . .
C104 C 0.55987(19) 0.2543(5) 0.69685(19) 0.0252(10) Uani 1 1 d . . . . .
C105 C 0.63745(17) 0.1131(5) 0.7644(2) 0.0331(12) Uani 1 1 d . . . . .
H10C H 0.668705 0.161721 0.759073 0.050 Uiso 1 1 calc GR . . . .
H10D H 0.629033 0.031332 0.741720 0.050 Uiso 1 1 calc GR . . . .
H10E H 0.647563 0.087040 0.802581 0.050 Uiso 1 1 calc GR . . . .
C106 C 0.51956(18) 0.4737(5) 0.78128(19) 0.0275(11) Uani 1 1 d . . . . .
H10F H 0.485305 0.527645 0.763717 0.033 Uiso 1 1 calc R . . . .
H10G H 0.522973 0.460645 0.819650 0.033 Uiso 1 1 calc R . . . .
C107 C 0.56901(18) 0.5553(5) 0.7798(2) 0.0294(11) Uani 1 1 d . . . . .
H107 H 0.570209 0.580900 0.745391 0.035 Uiso 1 1 calc R . . . .
C108 C 0.61121(19) 0.5942(6) 0.8237(2) 0.0339(12) Uani 1 1 d . . . . .
H108 H 0.611307 0.563954 0.858050 0.041 Uiso 1 1 calc R . . . .
C109 C 0.6569(2) 0.6796(6) 0.8221(2) 0.0357(12) Uani 1 1 d . . . . .
H109 H 0.658615 0.704389 0.787786 0.043 Uiso 1 1 calc R . . . .
C110 C 0.6967(2) 0.7250(5) 0.8665(2) 0.0325(12) Uani 1 1 d . . . . .
H110 H 0.696388 0.697417 0.901063 0.039 Uiso 1 1 calc R . . . .
C111 C 0.7406(2) 0.8159(6) 0.8633(2) 0.0373(13) Uani 1 1 d . . . . .
C112 C 0.8201(2) 0.9408(7) 0.9139(3) 0.067(2) Uani 1 1 d . . . . .
H11A H 0.843215 0.903544 0.894129 0.100 Uiso 1 1 calc GR . . . .
H11B H 0.843510 0.957935 0.951630 0.100 Uiso 1 1 calc GR . . . .
H11C H 0.803013 1.026035 0.896909 0.100 Uiso 1 1 calc GR . . . .
C113 C 0.45948(18) 0.2599(5) 0.7573(2) 0.0294(11) Uani 1 1 d . . . . .
H11D H 0.456500 0.169528 0.740005 0.035 Uiso 1 1 calc R . . . .
H11E H 0.464711 0.245010 0.796037 0.035 Uiso 1 1 calc R . . . .
C114 C 0.40576(19) 0.3344(5) 0.73145(18) 0.0268(10) Uani 1 1 d . . . . .
C115 C 0.37041(18) 0.3087(5) 0.6791(2) 0.0289(11) Uani 1 1 d . . . . .
H115 H 0.380927 0.239301 0.659359 0.035 Uiso 1 1 calc R . . . .
C116 C 0.32033(17) 0.3777(5) 0.6530(2) 0.0285(11) Uani 1 1 d . . . . .
H116 H 0.297507 0.354903 0.617079 0.034 Uiso 1 1 calc R . . . .
C117 C 0.30502(19) 0.4805(5) 0.6813(2) 0.0301(11) Uani 1 1 d . . . . .
C118 C 0.3384(2) 0.5082(6) 0.7339(2) 0.0368(12) Uani 1 1 d . . . . .
H118 H 0.327933 0.577586 0.753656 0.044 Uiso 1 1 calc R . . . .
C119 C 0.3875(2) 0.4348(6) 0.7584(2) 0.0347(12) Uani 1 1 d . . . . .
H119 H 0.409303 0.454479 0.794955 0.042 Uiso 1 1 calc R . . . .
C120 C 0.22515(19) 0.5400(7) 0.6047(2) 0.0447(15) Uani 1 1 d . . . . .
H12A H 0.248064 0.558583 0.582246 0.067 Uiso 1 1 calc GR . . . .
H12B H 0.193447 0.602999 0.594977 0.067 Uiso 1 1 calc GR . . . .
H12C H 0.211293 0.446464 0.598669 0.067 Uiso 1 1 calc GR . . . .
C121 C 0.4376(2) 0.7439(5) 0.5485(2) 0.0297(11) Uani 1 1 d . . . . .
C122 C 0.48736(18) 0.8333(5) 0.57898(18) 0.0237(10) Uani 1 1 d . . . . .
C123 C 0.48450(17) 0.8361(5) 0.63586(19) 0.0240(10) Uani 1 1 d . . . . .
C124 C 0.5158(2) 0.9041(5) 0.68172(19) 0.0303(11) Uani 1 1 d . . . . .
H124 H 0.545834 0.960805 0.681440 0.036 Uiso 1 1 calc R . . . .
C125 C 0.5028(2) 0.8888(5) 0.7289(2) 0.0328(12) Uani 1 1 d . . . . .
H125 H 0.524150 0.936198 0.760780 0.039 Uiso 1 1 calc R . . . .
C126 C 0.4600(2) 0.8069(6) 0.7299(2) 0.0366(13) Uani 1 1 d . . . . .
H126 H 0.452774 0.796001 0.762767 0.044 Uiso 1 1 calc R . . . .
C127 C 0.4262(2) 0.7381(5) 0.6829(2) 0.0323(12) Uani 1 1 d . . . . .
H127 H 0.396058 0.681947 0.683292 0.039 Uiso 1 1 calc R . . . .
C128 C 0.43926(18) 0.7565(5) 0.63602(19) 0.0241(10) Uani 1 1 d . . . . .
C129 C 0.3632(2) 0.6144(6) 0.5691(2) 0.0379(13) Uani 1 1 d . . . . .
H12D H 0.329784 0.671525 0.560016 0.057 Uiso 1 1 calc GR . . . .
H12E H 0.364844 0.554371 0.599336 0.057 Uiso 1 1 calc GR . . . .
H12F H 0.361765 0.559582 0.537490 0.057 Uiso 1 1 calc GR . . . .
C130 C 0.47995(18) 0.9745(5) 0.55138(19) 0.0247(10) Uani 1 1 d . . . . .
H13A H 0.514311 1.028284 0.568737 0.030 Uiso 1 1 calc R . . . .
H13B H 0.476020 0.961783 0.512861 0.030 Uiso 1 1 calc R . . . .
C131 C 0.43082(18) 1.0547(5) 0.55383(18) 0.0230(10) Uani 1 1 d . . . . .
H131 H 0.429508 1.078068 0.588459 0.028 Uiso 1 1 calc R . . . .
C132 C 0.38911(19) 1.0949(5) 0.5102(2) 0.0307(11) Uani 1 1 d . . . . .
H132 H 0.389156 1.065316 0.475820 0.037 Uiso 1 1 calc R . . . .
C133 C 0.34357(18) 1.1806(5) 0.5117(2) 0.0288(11) Uani 1 1 d . . . . .
H133 H 0.342243 1.207268 0.545965 0.035 Uiso 1 1 calc R . . . .
C134 C 0.3029(2) 1.2246(5) 0.4666(2) 0.0347(12) Uani 1 1 d . . . . .
H134 H 0.302138 1.194299 0.432010 0.042 Uiso 1 1 calc R . . . .
C135 C 0.2598(2) 1.3189(6) 0.4705(2) 0.0347(13) Uani 1 1 d . . . . .
C136 C 0.1793(2) 1.4411(6) 0.4182(3) 0.0550(18) Uani 1 1 d . . . . .
H13C H 0.157483 1.407312 0.439858 0.083 Uiso 1 1 calc GR . . . .
H13D H 0.154712 1.452130 0.380434 0.083 Uiso 1 1 calc GR . . . .
H13E H 0.195910 1.529011 0.432546 0.083 Uiso 1 1 calc GR . . . .
C137 C 0.54027(17) 0.7607(5) 0.57592(19) 0.0245(10) Uani 1 1 d . . . . .
H13F H 0.543099 0.670400 0.593274 0.029 Uiso 1 1 calc R . . . .
H13G H 0.535364 0.745517 0.537294 0.029 Uiso 1 1 calc R . . . .
C138 C 0.59545(18) 0.8367(5) 0.6027(2) 0.0256(10) Uani 1 1 d . . . . .
C139 C 0.62983(19) 0.8063(5) 0.65521(19) 0.0277(11) Uani 1 1 d . . . . .
H139 H 0.619621 0.735744 0.674658 0.033 Uiso 1 1 calc R . . . .
C140 C 0.67888(19) 0.8779(5) 0.6794(2) 0.0301(11) Uani 1 1 d . . . . .
H140 H 0.702261 0.856537 0.715347 0.036 Uiso 1 1 calc R . . . .
C141 C 0.69371(19) 0.9812(5) 0.6510(2) 0.0331(12) Uani 1 1 d . . . . .
C142 C 0.66114(18) 1.0099(5) 0.59809(18) 0.0278(11) Uani 1 1 d . . . . .
H142 H 0.671960 1.078874 0.578424 0.033 Uiso 1 1 calc R . . . .
C143 C 0.6128(2) 0.9371(5) 0.5743(2) 0.0296(11) Uani 1 1 d . . . . .
H143 H 0.590686 0.955360 0.537669 0.036 Uiso 1 1 calc R . . . .
C144 C 0.7753(2) 1.0408(7) 0.7282(2) 0.0454(15) Uani 1 1 d . . . . .
H14A H 0.753777 1.066343 0.751361 0.068 Uiso 1 1 calc GR . . . .
H14B H 0.808714 1.097814 0.737024 0.068 Uiso 1 1 calc GR . . . .
H14C H 0.786348 0.945195 0.734496 0.068 Uiso 1 1 calc GR . . . .

loop_
_atom_site_aniso_label
_atom_site_aniso_U_11
_atom_site_aniso_U_22
_atom_site_aniso_U_33
_atom_site_aniso_U_23
_atom_site_aniso_U_13
_atom_site_aniso_U_12
O1 0.0377(19) 0.032(2) 0.036(2) 0.0003(17) 0.0147(17) -0.0123(16)
O2 0.061(3) 0.066(3) 0.063(3) 0.020(3) 0.034(2) 0.034(2)
O3 0.0343(19) 0.039(2) 0.057(3) 0.000(2) 0.0181(19) 0.0147(18)
O4 0.042(2) 0.054(3) 0.048(3) -0.008(2) 0.0152(19) -0.015(2)
O5 0.043(2) 0.043(2) 0.0229(18) -0.0020(17) 0.0172(16) -0.0115(18)
O6 0.076(3) 0.072(4) 0.058(3) 0.034(3) 0.033(3) 0.032(3)
O7 0.036(2) 0.047(3) 0.055(3) -0.003(2) 0.0173(19) 0.0104(19)
O8 0.038(2) 0.045(2) 0.044(2) -0.008(2) 0.0101(18) -0.0173(19)
O9 0.0370(19) 0.050(2) 0.029(2) -0.0031(18) 0.0167(16) -0.0120(18)
O10 0.057(3) 0.079(4) 0.057(3) 0.030(3) 0.027(2) 0.034(3)
O11 0.0347(19) 0.051(3) 0.048(2) 0.000(2) 0.0158(18) 0.0109(19)
O12 0.0373(19) 0.048(3) 0.049(2) -0.016(2) 0.0154(18) -0.0216(19)
O13 0.0331(18) 0.052(2) 0.0213(19) -0.0095(17) 0.0066(15) -0.0121(18)
O14 0.069(3) 0.073(3) 0.035(2) -0.007(2) 0.009(2) 0.030(3)
O15 0.0260(17) 0.045(2) 0.053(3) 0.010(2) 0.0081(17) 0.0150(17)
O16 0.0342(19) 0.049(3) 0.048(2) -0.004(2) 0.0091(18) -0.0163(19)
O17 0.042(2) 0.038(2) 0.0235(18) 0.0091(16) 0.0132(16) 0.0127(17)
O18 0.061(3) 0.072(3) 0.047(3) 0.006(2) 0.010(2) -0.034(3)
O19 0.0356(19) 0.046(2) 0.047(3) -0.011(2) 0.0086(18) -0.0132(19)
O20 0.0328(19) 0.045(2) 0.047(2) 0.001(2) 0.0100(18) 0.0206(18)
O21 0.041(2) 0.040(2) 0.028(2) -0.0023(17) 0.0109(17) -0.0105(17)
O22 0.064(3) 0.072(4) 0.055(3) -0.002(3) 0.017(2) 0.038(3)
O23 0.043(2) 0.051(3) 0.038(2) 0.005(2) 0.0030(18) 0.010(2)
O24 0.047(2) 0.049(3) 0.046(2) 0.002(2) 0.0179(19) -0.015(2)
N1 0.027(2) 0.030(2) 0.019(2) -0.0056(18) 0.0076(17) -0.0038(18)
N2 0.030(2) 0.023(2) 0.030(2) 0.0009(18) 0.0081(18) 0.0014(17)
N3 0.0166(17) 0.030(2) 0.026(2) -0.0084(18) 0.0090(16) -0.0086(16)
N4 0.0229(19) 0.024(2) 0.032(2) 0.0001(18) 0.0076(18) -0.0080(16)
N5 0.0243(19) 0.035(2) 0.028(2) -0.0059(19) 0.0099(17) 0.0012(18)
N6 0.0283(19) 0.028(2) 0.0156(19) 0.0015(17) 0.0091(16) -0.0008(17)
C1 0.030(2) 0.019(2) 0.029(3) 0.006(2) 0.014(2) 0.008(2)
C2 0.028(2) 0.027(2) 0.017(2) 0.000(2) 0.0081(19) -0.003(2)
C3 0.024(2) 0.015(2) 0.029(3) 0.0099(19) 0.007(2) 0.0079(18)
C4 0.026(2) 0.040(3) 0.030(3) 0.000(2) 0.003(2) -0.002(2)
C5 0.044(3) 0.048(4) 0.026(3) 0.004(3) 0.019(2) 0.006(3)
C6 0.046(3) 0.029(3) 0.024(3) 0.005(2) 0.019(2) 0.011(2)
C7 0.018(2) 0.034(3) 0.031(3) -0.001(2) 0.002(2) 0.009(2)
C8 0.024(2) 0.032(3) 0.019(2) 0.001(2) 0.0114(19) 0.003(2)
C9 0.028(3) 0.046(3) 0.041(3) -0.016(3) 0.012(2) -0.016(2)
C10 0.026(2) 0.009(2) 0.031(3) 0.0029(18) 0.008(2) 0.0027(17)
C11 0.037(3) 0.024(2) 0.022(2) 0.000(2) 0.007(2) 0.002(2)
C12 0.037(3) 0.027(3) 0.036(3) 0.001(2) 0.016(2) 0.010(2)
C13 0.040(3) 0.018(2) 0.038(3) 0.006(2) 0.015(2) 0.008(2)
C14 0.032(2) 0.023(2) 0.034(3) 0.002(2) 0.011(2) 0.006(2)
C15 0.036(3) 0.048(4) 0.042(3) -0.010(3) 0.019(3) -0.001(3)
C16 0.042(3) 0.056(4) 0.088(6) -0.004(4) 0.012(4) 0.022(3)
C17 0.037(3) 0.027(3) 0.016(2) 0.006(2) 0.010(2) -0.002(2)
C18 0.027(2) 0.022(2) 0.017(2) 0.0017(19) 0.0038(18) 0.0051(19)
C19 0.037(3) 0.028(3) 0.028(3) -0.001(2) 0.010(2) 0.004(2)
C20 0.029(2) 0.019(2) 0.040(3) 0.001(2) 0.013(2) 0.004(2)
C21 0.027(2) 0.030(3) 0.035(3) 0.007(2) -0.003(2) -0.007(2)
C22 0.041(3) 0.040(3) 0.027(3) 0.005(2) 0.018(2) 0.010(2)
C23 0.021(2) 0.032(3) 0.030(3) 0.006(2) 0.008(2) -0.005(2)
C24 0.031(3) 0.034(3) 0.058(4) -0.008(3) 0.005(3) -0.004(2)
C25 0.024(2) 0.020(2) 0.022(2) 0.0012(19) 0.0034(19) -0.0089(19)
C26 0.032(2) 0.014(2) 0.016(2) -0.0083(18) 0.0072(18) -0.0009(19)
C27 0.024(2) 0.019(2) 0.020(2) 0.0002(18) 0.0123(19) -0.0018(18)
C28 0.036(3) 0.023(2) 0.022(2) -0.007(2) 0.008(2) 0.003(2)
C29 0.040(3) 0.031(3) 0.040(3) 0.000(2) 0.026(3) 0.000(2)
C30 0.049(3) 0.042(3) 0.019(3) 0.001(2) 0.013(2) 0.012(3)
C31 0.043(3) 0.027(3) 0.018(2) -0.012(2) 0.002(2) 0.000(2)
C32 0.033(2) 0.019(2) 0.032(3) 0.003(2) 0.013(2) 0.006(2)
C33 0.025(2) 0.022(3) 0.053(3) -0.015(2) 0.014(2) -0.010(2)
C34 0.027(2) 0.037(3) 0.022(2) -0.006(2) 0.006(2) -0.010(2)
C35 0.026(2) 0.034(3) 0.021(2) -0.006(2) 0.0030(19) 0.001(2)
C36 0.023(2) 0.031(3) 0.031(3) -0.003(2) 0.006(2) 0.003(2)
C37 0.035(3) 0.037(3) 0.030(3) -0.005(2) 0.004(2) -0.009(2)
C38 0.027(2) 0.050(4) 0.039(3) -0.011(3) 0.015(2) -0.005(2)
C39 0.027(2) 0.031(3) 0.056(4) 0.009(3) 0.023(3) 0.006(2)
C40 0.051(3) 0.034(3) 0.088(5) 0.006(3) 0.035(4) 0.023(3)
C41 0.024(2) 0.019(2) 0.031(3) -0.006(2) 0.008(2) -0.0039(19)
C42 0.021(2) 0.034(3) 0.026(3) 0.000(2) 0.0097(19) 0.009(2)
C43 0.023(2) 0.025(3) 0.025(3) -0.007(2) -0.0027(19) -0.0012(19)
C44 0.033(3) 0.031(3) 0.034(3) 0.001(2) 0.008(2) 0.007(2)
C45 0.027(2) 0.031(3) 0.026(3) -0.003(2) 0.000(2) 0.002(2)
C46 0.024(2) 0.025(2) 0.029(3) -0.016(2) -0.005(2) -0.013(2)
C47 0.041(3) 0.026(3) 0.013(2) -0.0070(19) 0.000(2) 0.001(2)
C48 0.028(3) 0.057(4) 0.048(3) 0.016(3) 0.015(2) -0.004(3)
C49 0.027(2) 0.038(3) 0.021(2) -0.009(2) 0.010(2) 0.002(2)
C50 0.0111(18) 0.030(3) 0.029(3) 0.011(2) 0.0061(18) -0.0018(18)
C51 0.024(2) 0.035(3) 0.016(2) -0.009(2) 0.0040(18) 0.006(2)
C52 0.036(3) 0.023(2) 0.036(3) 0.014(2) 0.027(2) 0.004(2)
C53 0.053(3) 0.025(3) 0.026(3) 0.012(2) 0.023(2) 0.012(2)
C54 0.050(3) 0.036(3) 0.027(3) -0.006(2) 0.011(2) 0.012(3)
C55 0.040(3) 0.037(3) 0.027(3) -0.002(2) 0.013(2) 0.005(3)
C56 0.021(2) 0.024(2) 0.018(2) -0.0036(19) 0.0013(18) 0.0032(19)
C57 0.028(2) 0.049(3) 0.027(3) -0.007(3) 0.009(2) 0.001(2)
C58 0.026(2) 0.031(3) 0.021(2) -0.004(2) 0.010(2) 0.004(2)
C59 0.026(2) 0.024(2) 0.033(3) 0.005(2) 0.017(2) 0.002(2)
C60 0.026(2) 0.033(3) 0.023(2) -0.003(2) 0.002(2) -0.010(2)
C61 0.025(2) 0.047(3) 0.032(3) -0.002(3) 0.011(2) 0.009(2)
C62 0.025(2) 0.028(3) 0.036(3) 0.001(2) 0.003(2) 0.004(2)
C63 0.037(3) 0.025(3) 0.033(3) -0.001(2) 0.000(2) 0.013(2)
C64 0.031(3) 0.061(4) 0.087(5) 0.017(4) 0.017(3) 0.017(3)
C65 0.019(2) 0.032(3) 0.027(3) 0.006(2) -0.0007(19) 0.008(2)
C66 0.029(2) 0.017(2) 0.028(3) 0.000(2) -0.003(2) -0.006(2)
C67 0.018(2) 0.023(2) 0.034(3) -0.002(2) 0.005(2) 0.0068(18)
C68 0.018(2) 0.041(3) 0.025(3) 0.000(2) 0.0012(19) -0.002(2)
C69 0.025(2) 0.029(3) 0.032(3) 0.001(2) 0.007(2) 0.000(2)
C70 0.039(3) 0.035(3) 0.024(3) -0.008(2) -0.003(2) -0.008(2)
C71 0.026(2) 0.048(3) 0.026(3) -0.002(2) 0.006(2) 0.013(2)
C72 0.034(3) 0.036(3) 0.062(4) -0.004(3) 0.018(3) -0.006(3)
C73 0.020(2) 0.016(2) 0.032(3) -0.0009(19) 0.013(2) -0.0084(18)
C74 0.0130(18) 0.033(3) 0.023(2) 0.002(2) 0.0081(18) 0.0007(19)
C75 0.026(2) 0.013(2) 0.024(2) 0.0051(18) 0.0052(19) 0.0045(18)
C76 0.041(3) 0.018(2) 0.027(3) 0.004(2) 0.006(2) 0.001(2)
C77 0.056(3) 0.039(3) 0.015(2) 0.006(2) 0.012(2) 0.014(3)
C78 0.039(3) 0.040(3) 0.029(3) 0.015(2) 0.021(2) 0.012(2)
C79 0.031(2) 0.037(3) 0.024(3) 0.001(2) 0.016(2) 0.001(2)
C80 0.026(2) 0.021(2) 0.029(3) -0.001(2) 0.013(2) -0.0027(19)
C81 0.036(3) 0.032(3) 0.046(3) 0.013(3) 0.018(3) -0.007(2)
C82 0.031(2) 0.020(2) 0.029(3) 0.005(2) 0.019(2) 0.0015(19)
C83 0.027(2) 0.038(3) 0.027(3) 0.001(2) 0.007(2) -0.007(2)
C84 0.027(2) 0.023(2) 0.032(3) -0.002(2) 0.016(2) 0.009(2)
C85 0.035(3) 0.035(3) 0.032(3) -0.001(2) 0.009(2) 0.000(2)
C86 0.020(2) 0.041(3) 0.034(3) 0.003(2) 0.007(2) 0.003(2)
C87 0.031(3) 0.030(3) 0.042(3) 0.013(3) 0.000(2) 0.014(2)
C88 0.047(4) 0.053(4) 0.068(5) 0.002(4) 0.011(3) 0.010(3)
C89 0.022(2) 0.028(3) 0.029(3) 0.010(2) 0.013(2) 0.012(2)
C90 0.0112(18) 0.031(3) 0.028(3) 0.001(2) 0.0061(18) 0.0026(19)
C91 0.020(2) 0.033(3) 0.039(3) 0.004(2) 0.014(2) 0.003(2)
C92 0.033(3) 0.026(3) 0.037(3) 0.007(2) 0.013(2) 0.003(2)
C93 0.027(2) 0.036(3) 0.026(3) -0.001(2) 0.004(2) 0.003(2)
C94 0.031(2) 0.033(3) 0.051(3) 0.004(3) 0.028(2) -0.007(2)
C95 0.032(2) 0.028(3) 0.029(3) 0.006(2) 0.022(2) 0.002(2)
C96 0.041(3) 0.026(3) 0.056(4) 0.003(3) 0.010(3) -0.010(2)
C97 0.027(2) 0.027(3) 0.024(3) -0.003(2) 0.005(2) -0.003(2)
C98 0.030(2) 0.012(2) 0.023(2) -0.0008(18) 0.0093(19) 0.0107(18)
C99 0.031(2) 0.022(2) 0.019(2) -0.0003(19) 0.011(2) 0.002(2)
C100 0.028(2) 0.029(3) 0.032(3) -0.001(2) 0.010(2) -0.001(2)
C101 0.046(3) 0.033(3) 0.024(3) 0.005(2) 0.013(2) -0.009(2)
C102 0.049(3) 0.031(3) 0.028(3) -0.010(2) 0.016(2) -0.008(2)
C103 0.035(3) 0.034(3) 0.033(3) -0.011(2) 0.014(2) -0.001(2)
C104 0.027(2) 0.025(2) 0.024(2) -0.005(2) 0.009(2) -0.0050(19)
C105 0.016(2) 0.039(3) 0.039(3) -0.004(2) 0.003(2) 0.014(2)
C106 0.023(2) 0.031(3) 0.025(2) 0.003(2) 0.0036(19) -0.001(2)
C107 0.027(2) 0.029(3) 0.033(3) 0.000(2) 0.012(2) -0.009(2)
C108 0.024(2) 0.042(3) 0.029(3) 0.004(2) 0.001(2) 0.006(2)
C109 0.041(3) 0.034(3) 0.035(3) -0.001(2) 0.017(2) -0.006(2)
C110 0.033(3) 0.032(3) 0.032(3) -0.005(2) 0.010(2) -0.003(2)
C111 0.037(3) 0.039(3) 0.027(3) -0.004(2) 0.000(2) 0.002(3)
C112 0.042(3) 0.056(4) 0.084(5) -0.004(4) -0.002(4) -0.021(3)
C113 0.028(2) 0.031(3) 0.031(3) 0.009(2) 0.013(2) -0.003(2)
C114 0.036(3) 0.029(3) 0.019(2) -0.003(2) 0.015(2) -0.002(2)
C115 0.026(2) 0.023(3) 0.045(3) -0.007(2) 0.020(2) -0.0042(19)
C116 0.019(2) 0.039(3) 0.028(3) 0.002(2) 0.008(2) -0.001(2)
C117 0.028(2) 0.032(3) 0.039(3) 0.006(2) 0.022(2) 0.002(2)
C118 0.043(3) 0.030(3) 0.043(3) -0.001(3) 0.022(3) 0.011(2)
C119 0.028(2) 0.041(3) 0.033(3) -0.002(3) 0.008(2) -0.006(2)
C120 0.022(2) 0.050(4) 0.055(4) 0.008(3) 0.004(2) 0.000(2)
C121 0.035(3) 0.033(3) 0.021(3) 0.000(2) 0.010(2) 0.003(2)
C122 0.029(2) 0.024(2) 0.017(2) -0.0053(19) 0.0071(19) 0.005(2)
C123 0.0169(19) 0.033(3) 0.024(2) 0.003(2) 0.0094(18) 0.0073(19)
C124 0.034(3) 0.038(3) 0.023(3) -0.004(2) 0.015(2) 0.002(2)
C125 0.037(3) 0.026(3) 0.030(3) -0.005(2) 0.004(2) -0.001(2)
C126 0.054(3) 0.040(3) 0.018(2) -0.001(2) 0.015(2) 0.019(3)
C127 0.039(3) 0.026(3) 0.040(3) 0.014(2) 0.024(2) 0.007(2)
C128 0.025(2) 0.027(3) 0.019(2) 0.010(2) 0.0061(19) 0.010(2)
C129 0.030(3) 0.046(3) 0.031(3) 0.006(3) 0.002(2) -0.005(2)
C130 0.023(2) 0.022(2) 0.027(3) 0.002(2) 0.006(2) -0.0052(19)
C131 0.036(2) 0.015(2) 0.021(2) 0.0054(18) 0.013(2) 0.0045(19)
C132 0.034(3) 0.028(3) 0.035(3) 0.009(2) 0.018(2) -0.004(2)
C133 0.022(2) 0.028(3) 0.036(3) 0.005(2) 0.009(2) 0.006(2)
C134 0.034(3) 0.028(3) 0.043(3) 0.000(2) 0.014(2) -0.001(2)
C135 0.030(2) 0.030(3) 0.053(4) -0.006(3) 0.026(3) 0.004(2)
C136 0.035(3) 0.045(4) 0.080(5) 0.015(3) 0.012(3) 0.030(3)
C137 0.028(2) 0.018(2) 0.028(3) -0.005(2) 0.011(2) -0.0118(19)
C138 0.025(2) 0.014(2) 0.041(3) -0.001(2) 0.016(2) 0.0049(19)
C139 0.033(2) 0.023(3) 0.026(2) 0.004(2) 0.008(2) -0.001(2)
C140 0.025(2) 0.029(3) 0.036(3) 0.000(2) 0.010(2) 0.004(2)
C141 0.024(2) 0.017(2) 0.063(4) -0.003(2) 0.021(2) -0.0055(19)
C142 0.027(2) 0.039(3) 0.019(2) 0.007(2) 0.0096(19) 0.003(2)
C143 0.032(2) 0.032(3) 0.028(3) 0.001(2) 0.015(2) 0.000(2)
C144 0.038(3) 0.050(4) 0.048(4) -0.007(3) 0.014(3) -0.006(3)

loop_
_atom_type_symbol
_atom_type_description
_atom_type_scat_dispersion_real
_atom_type_scat_dispersion_imag
_atom_type_scat_source
C C 0.0033 0.0016 'International Tables Vol C Tables 4.2.6.8 and 6.1.1.4'
H H 0.0000 0.0000 'International Tables Vol C Tables 4.2.6.8 and 6.1.1.4'
N N 0.0061 0.0033 'International Tables Vol C Tables 4.2.6.8 and 6.1.1.4'
O O 0.0106 0.0060 'International Tables Vol C Tables 4.2.6.8 and 6.1.1.4'

loop_
_geom_angle_atom_site_label_1
_geom_angle_atom_site_label_2
_geom_angle_atom_site_label_3
_geom_angle
_geom_angle_site_symmetry_1
_geom_angle_site_symmetry_3
_geom_angle_publ_flag
C15 O3 C16 116.8(5) . . ?
C21 O4 C24 118.4(4) . . ?
C39 O7 C40 115.8(5) . . ?
C45 O8 C48 117.4(4) . . ?
C63 O11 C64 115.4(5) . . ?
C69 O12 C72 116.4(4) . . ?
C87 O15 C88 115.9(5) . . ?
C93 O16 C96 116.6(4) . . ?
C111 O19 C112 115.9(5) . . ?
C117 O20 C120 118.0(4) . . ?
C135 O23 C136 116.2(5) . . ?
C141 O24 C144 118.6(4) . . ?
C1 N1 C8 109.2(4) . . ?
C1 N1 C9 124.4(4) . . ?
C8 N1 C9 126.3(4) . . ?
C25 N2 C32 110.8(4) . . ?
C25 N2 C33 122.6(4) . . ?
C32 N2 C33 126.5(4) . . ?
C49 N3 C56 112.4(4) . . ?
C49 N3 C57 122.3(4) . . ?
C56 N3 C57 125.2(4) . . ?
C73 N4 C80 111.8(4) . . ?
C73 N4 C81 121.9(4) . . ?
C80 N4 C81 126.1(4) . . ?
C97 N5 C104 110.4(4) . . ?
C97 N5 C105 123.8(4) . . ?
C104 N5 C105 125.8(4) . . ?
C121 N6 C128 110.9(4) . . ?
C121 N6 C129 123.3(4) . . ?
C128 N6 C129 125.7(4) . . ?
O1 C1 N1 122.9(5) . . ?
O1 C1 C2 127.3(5) . . ?
N1 C1 C2 109.7(4) . . ?
C1 C2 C10 108.3(4) . . ?
C1 C2 C17 107.6(4) . . ?
C3 C2 C1 101.9(4) . . ?
C3 C2 C10 114.1(4) . . ?
C3 C2 C17 114.0(4) . . ?
C17 C2 C10 110.3(4) . . ?
C4 C3 C2 133.0(4) . . ?
C4 C3 C8 116.9(4) . . ?
C8 C3 C2 110.1(4) . . ?
C3 C4 H4 119.4 . . ?
C3 C4 C5 121.2(5) . . ?
C5 C4 H4 119.4 . . ?
C4 C5 H5 119.9 . . ?
C6 C5 C4 120.3(5) . . ?
C6 C5 H5 119.9 . . ?
C5 C6 H6 119.4 . . ?
C5 C6 C7 121.1(5) . . ?
C7 C6 H6 119.4 . . ?
C6 C7 H7 121.7 . . ?
C8 C7 C6 116.7(5) . . ?
C8 C7 H7 121.7 . . ?
C3 C8 N1 108.9(4) . . ?
C7 C8 N1 127.3(4) . . ?
C7 C8 C3 123.7(4) . . ?
N1 C9 H9A 109.5 . . ?
N1 C9 H9B 109.5 . . ?
N1 C9 H9C 109.5 . . ?
H9A C9 H9B 109.5 . . ?
H9A C9 H9C 109.5 . . ?
H9B C9 H9C 109.5 . . ?
C2 C10 H10A 108.5 . . ?
C2 C10 H10B 108.5 . . ?
H10A C10 H10B 107.5 . . ?
C11 C10 C2 115.1(4) . . ?
C11 C10 H10A 108.5 . . ?
C11 C10 H10B 108.5 . . ?
C10 C11 H11 117.3 . . ?
C12 C11 C10 125.3(5) . . ?
C12 C11 H11 117.3 . . ?
C11 C12 H12 117.6 . . ?
C11 C12 C13 124.8(5) . . ?
C13 C12 H12 117.6 . . ?
C12 C13 H13 118.6 . . ?
C14 C13 C12 122.8(5) . . ?
C14 C13 H13 118.6 . . ?
C13 C14 H14 119.7 . . ?
C13 C14 C15 120.5(5) . . ?
C15 C14 H14 119.7 . . ?
O2 C15 O3 121.4(5) . . ?
O2 C15 C14 127.4(5) . . ?
O3 C15 C14 111.1(5) . . ?
O3 C16 H16A 109.5 . . ?
O3 C16 H16B 109.5 . . ?
O3 C16 H16C 109.5 . . ?
H16A C16 H16B 109.5 . . ?
H16A C16 H16C 109.5 . . ?
H16B C16 H16C 109.5 . . ?
C2 C17 H17A 108.3 . . ?
C2 C17 H17B 108.3 . . ?
H17A C17 H17B 107.4 . . ?
C18 C17 C2 116.1(4) . . ?
C18 C17 H17A 108.3 . . ?
C18 C17 H17B 108.3 . . ?
C19 C18 C17 121.5(4) . . ?
C19 C18 C23 118.5(4) . . ?
C23 C18 C17 120.0(4) . . ?
C18 C19 H19 118.6 . . ?
C18 C19 C20 122.7(5) . . ?
C20 C19 H19 118.6 . . ?
C19 C20 H20 121.3 . . ?
C19 C20 C21 117.5(5) . . ?
C21 C20 H20 121.3 . . ?
O4 C21 C20 123.4(5) . . ?
O4 C21 C22 116.2(5) . . ?
C22 C21 C20 120.4(5) . . ?
C21 C22 H22 120.0 . . ?
C23 C22 C21 119.9(5) . . ?
C23 C22 H22 120.0 . . ?
C18 C23 H23 119.6 . . ?
C22 C23 C18 120.9(5) . . ?
C22 C23 H23 119.6 . . ?
O4 C24 H24A 109.5 . . ?
O4 C24 H24B 109.5 . . ?
O4 C24 H24C 109.5 . . ?
H24A C24 H24B 109.5 . . ?
H24A C24 H24C 109.5 . . ?
H24B C24 H24C 109.5 . . ?
O5 C25 N2 125.8(4) . . ?
O5 C25 C26 126.2(4) . . ?
N2 C25 C26 108.0(4) . . ?
C27 C26 C25 102.1(3) . . ?
C27 C26 C34 113.5(4) . . ?
C27 C26 C41 113.5(4) . . ?
C34 C26 C25 109.3(4) . . ?
C34 C26 C41 111.5(4) . . ?
C41 C26 C25 106.1(4) . . ?
C28 C27 C26 131.7(4) . . ?
C28 C27 C32 118.8(4) . . ?
C32 C27 C26 109.4(4) . . ?
C27 C28 H28 120.2 . . ?
C27 C28 C29 119.5(5) . . ?
C29 C28 H28 120.2 . . ?
C28 C29 H29 120.1 . . ?
C30 C29 C28 119.8(5) . . ?
C30 C29 H29 120.1 . . ?
C29 C30 H30 119.0 . . ?
C29 C30 C31 122.0(5) . . ?
C31 C30 H30 119.0 . . ?
C30 C31 H31 121.9 . . ?
C32 C31 C30 116.1(5) . . ?
C32 C31 H31 121.9 . . ?
C27 C32 N2 109.6(4) . . ?
C31 C32 N2 126.6(5) . . ?
C31 C32 C27 123.8(5) . . ?
N2 C33 H33A 109.5 . . ?
N2 C33 H33B 109.5 . . ?
N2 C33 H33C 109.5 . . ?
H33A C33 H33B 109.5 . . ?
H33A C33 H33C 109.5 . . ?
H33B C33 H33C 109.5 . . ?
C26 C34 H34A 108.4 . . ?
C26 C34 H34B 108.4 . . ?
H34A C34 H34B 107.5 . . ?
C35 C34 C26 115.4(4) . . ?
C35 C34 H34A 108.4 . . ?
C35 C34 H34B 108.4 . . ?
C34 C35 H35 118.4 . . ?
C36 C35 C34 123.3(5) . . ?
C36 C35 H35 118.4 . . ?
C35 C36 H36 118.5 . . ?
C35 C36 C37 122.9(5) . . ?
C37 C36 H36 118.5 . . ?
C36 C37 H37 118.3 . . ?
C38 C37 C36 123.3(5) . . ?
C38 C37 H37 118.3 . . ?
C37 C38 H38 119.2 . . ?
C37 C38 C39 121.6(5) . . ?
C39 C38 H38 119.2 . . ?
O6 C39 O7 124.1(5) . . ?
O6 C39 C38 126.2(5) . . ?
O7 C39 C38 109.7(5) . . ?
O7 C40 H40A 109.5 . . ?
O7 C40 H40B 109.5 . . ?
O7 C40 H40C 109.5 . . ?
H40A C40 H40B 109.5 . . ?
H40A C40 H40C 109.5 . . ?
H40B C40 H40C 109.5 . . ?
C26 C41 H41A 108.5 . . ?
C26 C41 H41B 108.5 . . ?
H41A C41 H41B 107.5 . . ?
C42 C41 C26 115.1(4) . . ?
C42 C41 H41A 108.5 . . ?
C42 C41 H41B 108.5 . . ?
C43 C42 C41 121.4(4) . . ?
C43 C42 C47 115.4(4) . . ?
C47 C42 C41 123.2(4) . . ?
C42 C43 H43 118.6 . . ?
C44 C43 C42 122.8(5) . . ?
C44 C43 H43 118.6 . . ?
C43 C44 H44 120.2 . . ?
C45 C44 C43 119.5(5) . . ?
C45 C44 H44 120.2 . . ?
O8 C45 C44 125.1(5) . . ?
O8 C45 C46 115.6(4) . . ?
C44 C45 C46 119.3(5) . . ?
C45 C46 H46 119.8 . . ?
C47 C46 C45 120.4(4) . . ?
C47 C46 H46 119.8 . . ?
C42 C47 H47 118.7 . . ?
C46 C47 C42 122.6(5) . . ?
C46 C47 H47 118.7 . . ?
O8 C48 H48A 109.5 . . ?
O8 C48 H48B 109.5 . . ?
O8 C48 H48C 109.5 . . ?
H48A C48 H48B 109.5 . . ?
H48A C48 H48C 109.5 . . ?
H48B C48 H48C 109.5 . . ?
O9 C49 N3 126.0(5) . . ?
O9 C49 C50 125.9(4) . . ?
N3 C49 C50 108.0(4) . . ?
C49 C50 C58 109.7(4) . . ?
C49 C50 C65 106.2(4) . . ?
C51 C50 C49 101.4(4) . . ?
C51 C50 C58 113.9(4) . . ?
C51 C50 C65 114.3(4) . . ?
C58 C50 C65 110.6(4) . . ?
C52 C51 C50 130.3(4) . . ?
C52 C51 C56 121.8(4) . . ?
C56 C51 C50 107.8(4) . . ?
C51 C52 H52 121.4 . . ?
C51 C52 C53 117.2(5) . . ?
C53 C52 H52 121.4 . . ?
C52 C53 H53 119.4 . . ?
C54 C53 C52 121.2(5) . . ?
C54 C53 H53 119.4 . . ?
C53 C54 H54 119.9 . . ?
C55 C54 C53 120.1(5) . . ?
C55 C54 H54 119.9 . . ?
C54 C55 H55 120.1 . . ?
C56 C55 C54 119.9(5) . . ?
C56 C55 H55 120.1 . . ?
N3 C56 C51 110.3(4) . . ?
N3 C56 C55 130.0(4) . . ?
C55 C56 C51 119.7(5) . . ?
N3 C57 H57A 109.5 . . ?
N3 C57 H57B 109.5 . . ?
N3 C57 H57C 109.5 . . ?
H57A C57 H57B 109.5 . . ?
H57A C57 H57C 109.5 . . ?
H57B C57 H57C 109.5 . . ?
C50 C58 H58A 108.5 . . ?
C50 C58 H58B 108.5 . . ?
H58A C58 H58B 107.5 . . ?
C59 C58 C50 114.9(4) . . ?
C59 C58 H58A 108.5 . . ?
C59 C58 H58B 108.5 . . ?
C58 C59 H59 117.9 . . ?
C60 C59 C58 124.2(5) . . ?
C60 C59 H59 117.9 . . ?
C59 C60 H60 117.5 . . ?
C59 C60 C61 125.0(5) . . ?
C61 C60 H60 117.5 . . ?
C60 C61 H61 117.8 . . ?
C62 C61 C60 124.4(5) . . ?
C62 C61 H61 117.8 . . ?
C61 C62 H62 118.7 . . ?
C61 C62 C63 122.7(5) . . ?
C63 C62 H62 118.7 . . ?
O10 C63 O11 124.1(5) . . ?
O10 C63 C62 124.3(5) . . ?
O11 C63 C62 111.6(5) . . ?
O11 C64 H64A 109.5 . . ?
O11 C64 H64B 109.5 . . ?
O11 C64 H64C 109.5 . . ?
H64A C64 H64B 109.5 . . ?
H64A C64 H64C 109.5 . . ?
H64B C64 H64C 109.5 . . ?
C50 C65 H65A 108.7 . . ?
C50 C65 H65B 108.7 . . ?
H65A C65 H65B 107.6 . . ?
C66 C65 C50 114.2(4) . . ?
C66 C65 H65A 108.7 . . ?
C66 C65 H65B 108.7 . . ?
C67 C66 C65 122.1(4) . . ?
C67 C66 C71 118.2(4) . . ?
C71 C66 C65 119.7(5) . . ?
C66 C67 H67 119.6 . . ?
C66 C67 C68 120.9(5) . . ?
C68 C67 H67 119.6 . . ?
C67 C68 H68 119.8 . . ?
C69 C68 C67 120.4(5) . . ?
C69 C68 H68 119.8 . . ?
O12 C69 C68 125.8(5) . . ?
C70 C69 O12 114.6(5) . . ?
C70 C69 C68 119.6(5) . . ?
C69 C70 H70 119.7 . . ?
C69 C70 C71 120.6(5) . . ?
C71 C70 H70 119.7 . . ?
C66 C71 H71 119.9 . . ?
C70 C71 C66 120.3(5) . . ?
C70 C71 H71 119.9 . . ?
O12 C72 H72A 109.5 . . ?
O12 C72 H72B 109.5 . . ?
O12 C72 H72C 109.5 . . ?
H72A C72 H72B 109.5 . . ?
H72A C72 H72C 109.5 . . ?
H72B C72 H72C 109.5 . . ?
O13 C73 N4 125.6(4) . . ?
O13 C73 C74 125.9(4) . . ?
N4 C73 C74 108.5(4) . . ?
C73 C74 C89 106.1(4) . . ?
C75 C74 C73 101.6(4) . . ?
C75 C74 C82 113.7(4) . . ?
C75 C74 C89 113.4(4) . . ?
C82 C74 C73 110.5(4) . . ?
C82 C74 C89 110.9(4) . . ?
C76 C75 C74 133.1(4) . . ?
C76 C75 C80 117.0(5) . . ?
C80 C75 C74 109.8(4) . . ?
C75 C76 H76 119.8 . . ?
C75 C76 C77 120.5(5) . . ?
C77 C76 H76 119.8 . . ?
C76 C77 H77 119.8 . . ?
C78 C77 C76 120.3(5) . . ?
C78 C77 H77 119.8 . . ?
C77 C78 H78 119.4 . . ?
C77 C78 C79 121.1(5) . . ?
C79 C78 H78 119.4 . . ?
C78 C79 H79 121.2 . . ?
C80 C79 C78 117.7(5) . . ?
C80 C79 H79 121.2 . . ?
N4 C80 C75 108.2(4) . . ?
C79 C80 N4 128.5(4) . . ?
C79 C80 C75 123.3(5) . . ?
N4 C81 H81A 109.5 . . ?
N4 C81 H81B 109.5 . . ?
N4 C81 H81C 109.5 . . ?
H81A C81 H81B 109.5 . . ?
H81A C81 H81C 109.5 . . ?
H81B C81 H81C 109.5 . . ?
C74 C82 H82A 108.6 . . ?
C74 C82 H82B 108.6 . . ?
H82A C82 H82B 107.6 . . ?
C83 C82 C74 114.7(4) . . ?
C83 C82 H82A 108.6 . . ?
C83 C82 H82B 108.6 . . ?
C82 C83 H83 117.3 . . ?
C84 C83 C82 125.4(5) . . ?
C84 C83 H83 117.3 . . ?
C83 C84 H84 117.5 . . ?
C83 C84 C85 125.1(5) . . ?
C85 C84 H84 117.5 . . ?
C84 C85 H85 117.9 . . ?
C86 C85 C84 124.2(5) . . ?
C86 C85 H85 117.9 . . ?
C85 C86 H86 119.0 . . ?
C85 C86 C87 121.9(5) . . ?
C87 C86 H86 119.0 . . ?
O14 C87 O15 122.9(5) . . ?
O14 C87 C86 126.6(5) . . ?
O15 C87 C86 110.4(5) . . ?
O15 C88 H88A 109.5 . . ?
O15 C88 H88B 109.5 . . ?
O15 C88 H88C 109.5 . . ?
H88A C88 H88B 109.5 . . ?
H88A C88 H88C 109.5 . . ?
H88B C88 H88C 109.5 . . ?
C74 C89 H89A 108.5 . . ?
C74 C89 H89B 108.5 . . ?
H89A C89 H89B 107.5 . . ?
C90 C89 C74 115.2(4) . . ?
C90 C89 H89A 108.5 . . ?
C90 C89 H89B 108.5 . . ?
C91 C90 C89 120.9(4) . . ?
C91 C90 C95 118.1(4) . . ?
C95 C90 C89 121.0(4) . . ?
C90 C91 H91 119.4 . . ?
C90 C91 C92 121.1(5) . . ?
C92 C91 H91 119.4 . . ?
C91 C92 H92 120.2 . . ?
C93 C92 C91 119.7(5) . . ?
C93 C92 H92 120.2 . . ?
O16 C93 C92 126.1(5) . . ?
O16 C93 C94 114.3(5) . . ?
C92 C93 C94 119.6(5) . . ?
C93 C94 H94 119.3 . . ?
C95 C94 C93 121.4(5) . . ?
C95 C94 H94 119.3 . . ?
C90 C95 H95 119.9 . . ?
C94 C95 C90 120.1(5) . . ?
C94 C95 H95 119.9 . . ?
O16 C96 H96A 109.5 . . ?
O16 C96 H96B 109.5 . . ?
O16 C96 H96C 109.5 . . ?
H96A C96 H96B 109.5 . . ?
H96A C96 H96C 109.5 . . ?
H96B C96 H96C 109.5 . . ?
O17 C97 N5 124.8(5) . . ?
O17 C97 C98 126.4(4) . . ?
N5 C97 C98 108.8(4) . . ?
C97 C98 C106 108.0(4) . . ?
C97 C98 C113 107.2(4) . . ?
C99 C98 C97 101.1(4) . . ?
C99 C98 C106 113.5(4) . . ?
C99 C98 C113 115.0(4) . . ?
C113 C98 C106 111.1(4) . . ?
C100 C99 C98 130.2(4) . . ?
C104 C99 C98 109.6(4) . . ?
C104 C99 C100 120.2(5) . . ?
C99 C100 H100 120.7 . . ?
C99 C100 C101 118.6(5) . . ?
C101 C100 H100 120.7 . . ?
C100 C101 H101 120.3 . . ?
C102 C101 C100 119.3(5) . . ?
C102 C101 H101 120.3 . . ?
C101 C102 H102 119.0 . . ?
C103 C102 C101 122.1(5) . . ?
C103 C102 H102 119.0 . . ?
C102 C103 H103 121.2 . . ?
C102 C103 C104 117.5(5) . . ?
C104 C103 H103 121.2 . . ?
C99 C104 N5 110.0(4) . . ?
C99 C104 C103 122.3(5) . . ?
C103 C104 N5 127.6(5) . . ?
N5 C105 H10C 109.5 . . ?
N5 C105 H10D 109.5 . . ?
N5 C105 H10E 109.5 . . ?
H10C C105 H10D 109.5 . . ?
H10C C105 H10E 109.5 . . ?
H10D C105 H10E 109.5 . . ?
C98 C106 H10F 108.3 . . ?
C98 C106 H10G 108.3 . . ?
H10F C106 H10G 107.4 . . ?
C107 C106 C98 116.1(4) . . ?
C107 C106 H10F 108.3 . . ?
C107 C106 H10G 108.3 . . ?
C106 C107 H107 117.8 . . ?
C108 C107 C106 124.4(5) . . ?
C108 C107 H107 117.8 . . ?
C107 C108 H108 118.0 . . ?
C107 C108 C109 124.0(5) . . ?
C109 C108 H108 118.0 . . ?
C108 C109 H109 118.4 . . ?
C110 C109 C108 123.2(5) . . ?
C110 C109 H109 118.4 . . ?
C109 C110 H110 119.2 . . ?
C109 C110 C111 121.6(5) . . ?
C111 C110 H110 119.2 . . ?
O18 C111 O19 122.4(6) . . ?
O18 C111 C110 126.0(5) . . ?
O19 C111 C110 111.6(5) . . ?
O19 C112 H11A 109.5 . . ?
O19 C112 H11B 109.5 . . ?
O19 C112 H11C 109.5 . . ?
H11A C112 H11B 109.5 . . ?
H11A C112 H11C 109.5 . . ?
H11B C112 H11C 109.5 . . ?
C98 C113 H11D 108.6 . . ?
C98 C113 H11E 108.6 . . ?
H11D C113 H11E 107.5 . . ?
C114 C113 C98 114.8(4) . . ?
C114 C113 H11D 108.6 . . ?
C114 C113 H11E 108.6 . . ?
C115 C114 C113 122.9(4) . . ?
C115 C114 C119 114.8(5) . . ?
C119 C114 C113 122.3(4) . . ?
C114 C115 H115 117.6 . . ?
C114 C115 C116 124.7(5) . . ?
C116 C115 H115 117.6 . . ?
C115 C116 H116 121.0 . . ?
C117 C116 C115 118.0(5) . . ?
C117 C116 H116 121.0 . . ?
O20 C117 C116 124.1(5) . . ?
O20 C117 C118 116.5(5) . . ?
C118 C117 C116 119.4(5) . . ?
C117 C118 H118 119.8 . . ?
C117 C118 C119 120.4(5) . . ?
C119 C118 H118 119.8 . . ?
C114 C119 C118 122.7(5) . . ?
C114 C119 H119 118.7 . . ?
C118 C119 H119 118.7 . . ?
O20 C120 H12A 109.5 . . ?
O20 C120 H12B 109.5 . . ?
O20 C120 H12C 109.5 . . ?
H12A C120 H12B 109.5 . . ?
H12A C120 H12C 109.5 . . ?
H12B C120 H12C 109.5 . . ?
O21 C121 N6 124.7(5) . . ?
O21 C121 C122 126.9(5) . . ?
N6 C121 C122 108.4(4) . . ?
C121 C122 C130 109.1(4) . . ?
C121 C122 C137 106.7(4) . . ?
C123 C122 C121 102.3(4) . . ?
C123 C122 C130 113.9(4) . . ?
C123 C122 C137 113.3(4) . . ?
C130 C122 C137 110.9(4) . . ?
C124 C123 C122 131.5(4) . . ?
C124 C123 C128 120.2(5) . . ?
C128 C123 C122 108.2(4) . . ?
C123 C124 H124 120.5 . . ?
C123 C124 C125 119.0(5) . . ?
C125 C124 H124 120.5 . . ?
C124 C125 H125 119.5 . . ?
C126 C125 C124 121.0(5) . . ?
C126 C125 H125 119.5 . . ?
C125 C126 H126 119.4 . . ?
C125 C126 C127 121.3(5) . . ?
C127 C126 H126 119.4 . . ?
C126 C127 H127 121.6 . . ?
C128 C127 C126 116.8(5) . . ?
C128 C127 H127 121.6 . . ?
C123 C128 N6 110.1(4) . . ?
C127 C128 N6 128.3(4) . . ?
C127 C128 C123 121.6(5) . . ?
N6 C129 H12D 109.5 . . ?
N6 C129 H12E 109.5 . . ?
N6 C129 H12F 109.5 . . ?
H12D C129 H12E 109.5 . . ?
H12D C129 H12F 109.5 . . ?
H12E C129 H12F 109.5 . . ?
C122 C130 H13A 108.5 . . ?
C122 C130 H13B 108.5 . . ?
H13A C130 H13B 107.5 . . ?
C131 C130 C122 114.9(4) . . ?
C131 C130 H13A 108.5 . . ?
C131 C130 H13B 108.5 . . ?
C130 C131 H131 118.2 . . ?
C132 C131 C130 123.5(4) . . ?
C132 C131 H131 118.2 . . ?
C131 C132 H132 117.9 . . ?
C131 C132 C133 124.3(5) . . ?
C133 C132 H132 117.9 . . ?
C132 C133 H133 118.5 . . ?
C134 C133 C132 123.1(5) . . ?
C134 C133 H133 118.5 . . ?
C133 C134 H134 119.7 . . ?
C133 C134 C135 120.6(5) . . ?
C135 C134 H134 119.7 . . ?
O22 C135 O23 123.5(5) . . ?
O22 C135 C134 126.4(5) . . ?
O23 C135 C134 110.1(5) . . ?
O23 C136 H13C 109.5 . . ?
O23 C136 H13D 109.5 . . ?
O23 C136 H13E 109.5 . . ?
H13C C136 H13D 109.5 . . ?
H13C C136 H13E 109.5 . . ?
H13D C136 H13E 109.5 . . ?
C122 C137 H13F 108.5 . . ?
C122 C137 H13G 108.5 . . ?
H13F C137 H13G 107.5 . . ?
C138 C137 C122 115.3(4) . . ?
C138 C137 H13F 108.5 . . ?
C138 C137 H13G 108.5 . . ?
C139 C138 C137 121.1(4) . . ?
C139 C138 C143 118.4(4) . . ?
C143 C138 C137 120.5(4) . . ?
C138 C139 H139 119.7 . . ?
C140 C139 C138 120.6(5) . . ?
C140 C139 H139 119.7 . . ?
C139 C140 H140 120.2 . . ?
C139 C140 C141 119.7(5) . . ?
C141 C140 H140 120.2 . . ?
C140 C141 O24 123.4(5) . . ?
C142 C141 O24 115.9(5) . . ?
C142 C141 C140 120.7(5) . . ?
C141 C142 H142 120.5 . . ?
C143 C142 C141 119.0(5) . . ?
C143 C142 H142 120.5 . . ?
C138 C143 H143 119.2 . . ?
C142 C143 C138 121.6(5) . . ?
C142 C143 H143 119.2 . . ?
O24 C144 H14A 109.5 . . ?
O24 C144 H14B 109.5 . . ?
O24 C144 H14C 109.5 . . ?
H14A C144 H14B 109.5 . . ?
H14A C144 H14C 109.5 . . ?
H14B C144 H14C 109.5 . . ?

loop_
_geom_bond_atom_site_label_1
_geom_bond_atom_site_label_2
_geom_bond_distance
_geom_bond_site_symmetry_2
_geom_bond_publ_flag
O1 C1 1.226(6) . ?
O2 C15 1.228(7) . ?
O3 C15 1.347(6) . ?
O3 C16 1.451(7) . ?
O4 C21 1.383(6) . ?
O4 C24 1.409(7) . ?
O5 C25 1.203(5) . ?
O6 C39 1.191(6) . ?
O7 C39 1.339(6) . ?
O7 C40 1.440(6) . ?
O8 C45 1.359(6) . ?
O8 C48 1.425(6) . ?
O9 C49 1.227(6) . ?
O10 C63 1.210(7) . ?
O11 C63 1.334(6) . ?
O11 C64 1.426(6) . ?
O12 C69 1.372(6) . ?
O12 C72 1.431(6) . ?
O13 C73 1.214(5) . ?
O14 C87 1.211(7) . ?
O15 C87 1.343(6) . ?
O15 C88 1.428(7) . ?
O16 C93 1.369(6) . ?
O16 C96 1.418(6) . ?
O17 C97 1.227(6) . ?
O18 C111 1.211(7) . ?
O19 C111 1.335(6) . ?
O19 C112 1.440(7) . ?
O20 C117 1.362(6) . ?
O20 C120 1.427(6) . ?
O21 C121 1.217(6) . ?
O22 C135 1.203(6) . ?
O23 C135 1.345(6) . ?
O23 C136 1.443(6) . ?
O24 C141 1.390(6) . ?
O24 C144 1.431(6) . ?
N1 C1 1.374(6) . ?
N1 C8 1.425(6) . ?
N1 C9 1.450(6) . ?
N2 C25 1.392(6) . ?
N2 C32 1.432(6) . ?
N2 C33 1.454(6) . ?
N3 C49 1.352(6) . ?
N3 C56 1.369(6) . ?
N3 C57 1.449(6) . ?
N4 C73 1.370(6) . ?
N4 C80 1.405(6) . ?
N4 C81 1.446(6) . ?
N5 C97 1.367(6) . ?
N5 C104 1.413(6) . ?
N5 C105 1.468(5) . ?
N6 C121 1.377(6) . ?
N6 C128 1.402(6) . ?
N6 C129 1.455(6) . ?
C1 C2 1.528(6) . ?
C2 C3 1.477(6) . ?
C2 C10 1.544(6) . ?
C2 C17 1.538(6) . ?
C3 C4 1.382(7) . ?
C3 C8 1.406(6) . ?
C4 H4 0.9500 . ?
C4 C5 1.398(7) . ?
C5 H5 0.9500 . ?
C5 C6 1.370(7) . ?
C6 H6 0.9500 . ?
C6 C7 1.408(7) . ?
C7 H7 0.9500 . ?
C7 C8 1.391(6) . ?
C9 H9A 0.9800 . ?
C9 H9B 0.9800 . ?
C9 H9C 0.9800 . ?
C10 H10A 0.9900 . ?
C10 H10B 0.9900 . ?
C10 C11 1.501(6) . ?
C11 H11 0.9500 . ?
C11 C12 1.335(7) . ?
C12 H12 0.9500 . ?
C12 C13 1.440(6) . ?
C13 H13 0.9500 . ?
C13 C14 1.345(7) . ?
C14 H14 0.9500 . ?
C14 C15 1.440(7) . ?
C16 H16A 0.9800 . ?
C16 H16B 0.9800 . ?
C16 H16C 0.9800 . ?
C17 H17A 0.9900 . ?
C17 H17B 0.9900 . ?
C17 C18 1.516(6) . ?
C18 C19 1.380(6) . ?
C18 C23 1.385(7) . ?
C19 H19 0.9500 . ?
C19 C20 1.396(6) . ?
C20 H20 0.9500 . ?
C20 C21 1.403(7) . ?
C21 C22 1.396(7) . ?
C22 H22 0.9500 . ?
C22 C23 1.383(7) . ?
C23 H23 0.9500 . ?
C24 H24A 0.9800 . ?
C24 H24B 0.9800 . ?
C24 H24C 0.9800 . ?
C25 C26 1.555(6) . ?
C26 C27 1.524(6) . ?
C26 C34 1.539(6) . ?
C26 C41 1.548(6) . ?
C27 C28 1.366(6) . ?
C27 C32 1.397(6) . ?
C28 H28 0.9500 . ?
C28 C29 1.402(6) . ?
C29 H29 0.9500 . ?
C29 C30 1.386(7) . ?
C30 H30 0.9500 . ?
C30 C31 1.392(7) . ?
C31 H31 0.9500 . ?
C31 C32 1.371(6) . ?
C33 H33A 0.9800 . ?
C33 H33B 0.9800 . ?
C33 H33C 0.9800 . ?
C34 H34A 0.9900 . ?
C34 H34B 0.9900 . ?
C34 C35 1.497(6) . ?
C35 H35 0.9500 . ?
C35 C36 1.340(6) . ?
C36 H36 0.9500 . ?
C36 C37 1.436(7) . ?
C37 H37 0.9500 . ?
C37 C38 1.361(7) . ?
C38 H38 0.9500 . ?
C38 C39 1.468(7) . ?
C40 H40A 0.9800 . ?
C40 H40B 0.9800 . ?
C40 H40C 0.9800 . ?
C41 H41A 0.9900 . ?
C41 H41B 0.9900 . ?
C41 C42 1.517(6) . ?
C42 C43 1.405(6) . ?
C42 C47 1.407(6) . ?
C43 H43 0.9500 . ?
C43 C44 1.401(6) . ?
C44 H44 0.9500 . ?
C44 C45 1.379(7) . ?
C45 C46 1.397(7) . ?
C46 H46 0.9500 . ?
C46 C47 1.374(6) . ?
C47 H47 0.9500 . ?
C48 H48A 0.9800 . ?
C48 H48B 0.9800 . ?
C48 H48C 0.9800 . ?
C49 C50 1.545(6) . ?
C50 C51 1.520(6) . ?
C50 C58 1.549(7) . ?
C50 C65 1.588(6) . ?
C51 C52 1.390(6) . ?
C51 C56 1.401(6) . ?
C52 H52 0.9500 . ?
C52 C53 1.412(6) . ?
C53 H53 0.9500 . ?
C53 C54 1.393(7) . ?
C54 H54 0.9500 . ?
C54 C55 1.388(8) . ?
C55 H55 0.9500 . ?
C55 C56 1.384(6) . ?
C57 H57A 0.9800 . ?
C57 H57B 0.9800 . ?
C57 H57C 0.9800 . ?
C58 H58A 0.9900 . ?
C58 H58B 0.9900 . ?
C58 C59 1.487(6) . ?
C59 H59 0.9500 . ?
C59 C60 1.325(6) . ?
C60 H60 0.9500 . ?
C60 C61 1.456(7) . ?
C61 H61 0.9500 . ?
C61 C62 1.321(7) . ?
C62 H62 0.9500 . ?
C62 C63 1.484(6) . ?
C64 H64A 0.9800 . ?
C64 H64B 0.9800 . ?
C64 H64C 0.9800 . ?
C65 H65A 0.9900 . ?
C65 H65B 0.9900 . ?
C65 C66 1.521(6) . ?
C66 C67 1.380(7) . ?
C66 C71 1.403(7) . ?
C67 H67 0.9500 . ?
C67 C68 1.403(6) . ?
C68 H68 0.9500 . ?
C68 C69 1.375(7) . ?
C69 C70 1.371(7) . ?
C70 H70 0.9500 . ?
C70 C71 1.403(7) . ?
C71 H71 0.9500 . ?
C72 H72A 0.9800 . ?
C72 H72B 0.9800 . ?
C72 H72C 0.9800 . ?
C73 C74 1.554(6) . ?
C74 C75 1.495(6) . ?
C74 C82 1.527(6) . ?
C74 C89 1.577(6) . ?
C75 C76 1.379(6) . ?
C75 C80 1.430(6) . ?
C76 H76 0.9500 . ?
C76 C77 1.404(7) . ?
C77 H77 0.9500 . ?
C77 C78 1.385(7) . ?
C78 H78 0.9500 . ?
C78 C79 1.388(7) . ?
C79 H79 0.9500 . ?
C79 C80 1.373(6) . ?
C81 H81A 0.9800 . ?
C81 H81B 0.9800 . ?
C81 H81C 0.9800 . ?
C82 H82A 0.9900 . ?
C82 H82B 0.9900 . ?
C82 C83 1.474(6) . ?
C83 H83 0.9500 . ?
C83 C84 1.335(6) . ?
C84 H84 0.9500 . ?
C84 C85 1.442(6) . ?
C85 H85 0.9500 . ?
C85 C86 1.343(6) . ?
C86 H86 0.9500 . ?
C86 C87 1.466(7) . ?
C88 H88A 0.9800 . ?
C88 H88B 0.9800 . ?
C88 H88C 0.9800 . ?
C89 H89A 0.9900 . ?
C89 H89B 0.9900 . ?
C89 C90 1.517(6) . ?
C90 C91 1.401(6) . ?
C90 C95 1.403(6) . ?
C91 H91 0.9500 . ?
C91 C92 1.409(6) . ?
C92 H92 0.9500 . ?
C92 C93 1.375(7) . ?
C93 C94 1.389(7) . ?
C94 H94 0.9500 . ?
C94 C95 1.388(6) . ?
C95 H95 0.9500 . ?
C96 H96A 0.9800 . ?
C96 H96B 0.9800 . ?
C96 H96C 0.9800 . ?
C97 C98 1.544(6) . ?
C98 C99 1.513(6) . ?
C98 C106 1.549(6) . ?
C98 C113 1.546(6) . ?
C99 C100 1.387(6) . ?
C99 C104 1.376(6) . ?
C100 H100 0.9500 . ?
C100 C101 1.417(7) . ?
C101 H101 0.9500 . ?
C101 C102 1.388(7) . ?
C102 H102 0.9500 . ?
C102 C103 1.380(7) . ?
C103 H103 0.9500 . ?
C103 C104 1.387(7) . ?
C105 H10C 0.9800 . ?
C105 H10D 0.9800 . ?
C105 H10E 0.9800 . ?
C106 H10F 0.9900 . ?
C106 H10G 0.9900 . ?
C106 C107 1.506(6) . ?
C107 H107 0.9500 . ?
C107 C108 1.333(6) . ?
C108 H108 0.9500 . ?
C108 C109 1.449(7) . ?
C109 H109 0.9500 . ?
C109 C110 1.331(7) . ?
C110 H110 0.9500 . ?
C110 C111 1.458(7) . ?
C112 H11A 0.9800 . ?
C112 H11B 0.9800 . ?
C112 H11C 0.9800 . ?
C113 H11D 0.9900 . ?
C113 H11E 0.9900 . ?
C113 C114 1.495(6) . ?
C114 C115 1.385(6) . ?
C114 C119 1.386(7) . ?
C115 H115 0.9500 . ?
C115 C116 1.399(6) . ?
C116 H116 0.9500 . ?
C116 C117 1.388(7) . ?
C117 C118 1.379(7) . ?
C118 H118 0.9500 . ?
C118 C119 1.396(7) . ?
C119 H119 0.9500 . ?
C120 H12A 0.9800 . ?
C120 H12B 0.9800 . ?
C120 H12C 0.9800 . ?
C121 C122 1.526(7) . ?
C122 C123 1.521(6) . ?
C122 C130 1.549(6) . ?
C122 C137 1.553(6) . ?
C123 C124 1.369(6) . ?
C123 C128 1.395(6) . ?
C124 H124 0.9500 . ?
C124 C125 1.396(7) . ?
C125 H125 0.9500 . ?
C125 C126 1.365(7) . ?
C126 H126 0.9500 . ?
C126 C127 1.410(7) . ?
C127 H127 0.9500 . ?
C127 C128 1.394(6) . ?
C129 H12D 0.9800 . ?
C129 H12E 0.9800 . ?
C129 H12F 0.9800 . ?
C130 H13A 0.9900 . ?
C130 H13B 0.9900 . ?
C130 C131 1.500(6) . ?
C131 H131 0.9500 . ?
C131 C132 1.327(6) . ?
C132 H132 0.9500 . ?
C132 C133 1.446(6) . ?
C133 H133 0.9500 . ?
C133 C134 1.349(7) . ?
C134 H134 0.9500 . ?
C134 C135 1.469(7) . ?
C136 H13C 0.9800 . ?
C136 H13D 0.9800 . ?
C136 H13E 0.9800 . ?
C137 H13F 0.9900 . ?
C137 H13G 0.9900 . ?
C137 C138 1.534(6) . ?
C138 C139 1.389(6) . ?
C138 C143 1.399(7) . ?
C139 H139 0.9500 . ?
C139 C140 1.385(6) . ?
C140 H140 0.9500 . ?
C140 C141 1.389(7) . ?
C141 C142 1.381(7) . ?
C142 H142 0.9500 . ?
C142 C143 1.376(6) . ?
C143 H143 0.9500 . ?
C144 H14A 0.9800 . ?
C144 H14B 0.9800 . ?
C144 H14C 0.9800 . ?

loop_
_geom_torsion_atom_site_label_1
_geom_torsion_atom_site_label_2
_geom_torsion_atom_site_label_3
_geom_torsion_atom_site_label_4
_geom_torsion
_geom_torsion_site_symmetry_1
_geom_torsion_site_symmetry_2
_geom_torsion_site_symmetry_3
_geom_torsion_site_symmetry_4
_geom_torsion_publ_flag
O1 C1 C2 C3 179.5(5) . . . . ?
O1 C1 C2 C10 58.9(6) . . . . ?
O1 C1 C2 C17 -60.3(6) . . . . ?
O4 C21 C22 C23 -179.5(4) . . . . ?
O5 C25 C26 C27 178.2(5) . . . . ?
O5 C25 C26 C34 57.8(6) . . . . ?
O5 C25 C26 C41 -62.6(6) . . . . ?
O8 C45 C46 C47 -178.3(4) . . . . ?
O9 C49 C50 C51 178.5(5) . . . . ?
O9 C49 C50 C58 57.7(7) . . . . ?
O9 C49 C50 C65 -61.8(7) . . . . ?
O12 C69 C70 C71 -178.6(5) . . . . ?
O13 C73 C74 C75 179.0(5) . . . . ?
O13 C73 C74 C82 58.0(6) . . . . ?
O13 C73 C74 C89 -62.2(6) . . . . ?
O16 C93 C94 C95 -177.5(4) . . . . ?
O17 C97 C98 C99 178.9(5) . . . . ?
O17 C97 C98 C106 59.5(6) . . . . ?
O17 C97 C98 C113 -60.3(6) . . . . ?
O20 C117 C118 C119 -179.5(5) . . . . ?
O21 C121 C122 C123 178.6(5) . . . . ?
O21 C121 C122 C130 57.7(7) . . . . ?
O21 C121 C122 C137 -62.2(7) . . . . ?
O24 C141 C142 C143 -179.3(4) . . . . ?
N1 C1 C2 C3 -3.2(5) . . . . ?
N1 C1 C2 C10 -123.8(4) . . . . ?
N1 C1 C2 C17 116.9(4) . . . . ?
N2 C25 C26 C27 -1.8(5) . . . . ?
N2 C25 C26 C34 -122.3(4) . . . . ?
N2 C25 C26 C41 117.4(4) . . . . ?
N3 C49 C50 C51 -2.1(5) . . . . ?
N3 C49 C50 C58 -122.8(4) . . . . ?
N3 C49 C50 C65 117.6(4) . . . . ?
N4 C73 C74 C75 -2.0(5) . . . . ?
N4 C73 C74 C82 -122.9(4) . . . . ?
N4 C73 C74 C89 116.8(4) . . . . ?
N5 C97 C98 C99 -2.9(5) . . . . ?
N5 C97 C98 C106 -122.4(4) . . . . ?
N5 C97 C98 C113 117.9(4) . . . . ?
N6 C121 C122 C123 -2.1(5) . . . . ?
N6 C121 C122 C130 -123.0(4) . . . . ?
N6 C121 C122 C137 117.1(4) . . . . ?
C1 N1 C8 C3 -1.9(5) . . . . ?
C1 N1 C8 C7 177.9(5) . . . . ?
C1 C2 C3 C4 -176.0(5) . . . . ?
C1 C2 C3 C8 2.1(5) . . . . ?
C1 C2 C10 C11 63.1(5) . . . . ?
C1 C2 C17 C18 177.7(4) . . . . ?
C2 C3 C4 C5 179.1(5) . . . . ?
C2 C3 C8 N1 -0.3(5) . . . . ?
C2 C3 C8 C7 179.9(4) . . . . ?
C2 C10 C11 C12 -119.4(5) . . . . ?
C2 C17 C18 C19 96.3(5) . . . . ?
C2 C17 C18 C23 -84.7(5) . . . . ?
C3 C2 C10 C11 -49.6(5) . . . . ?
C3 C2 C17 C18 -70.1(5) . . . . ?
C3 C4 C5 C6 0.2(8) . . . . ?
C4 C3 C8 N1 178.1(4) . . . . ?
C4 C3 C8 C7 -1.6(7) . . . . ?
C4 C5 C6 C7 -1.2(8) . . . . ?
C5 C6 C7 C8 0.7(7) . . . . ?
C6 C7 C8 N1 -179.0(4) . . . . ?
C6 C7 C8 C3 0.7(7) . . . . ?
C8 N1 C1 O1 -179.4(4) . . . . ?
C8 N1 C1 C2 3.3(5) . . . . ?
C8 C3 C4 C5 1.1(7) . . . . ?
C9 N1 C1 O1 -2.4(7) . . . . ?
C9 N1 C1 C2 -179.8(4) . . . . ?
C9 N1 C8 C3 -178.8(4) . . . . ?
C9 N1 C8 C7 0.9(8) . . . . ?
C10 C2 C3 C4 -59.5(7) . . . . ?
C10 C2 C3 C8 118.6(4) . . . . ?
C10 C2 C17 C18 59.7(5) . . . . ?
C10 C11 C12 C13 -175.0(4) . . . . ?
C11 C12 C13 C14 177.0(5) . . . . ?
C12 C13 C14 C15 -177.5(5) . . . . ?
C13 C14 C15 O2 3.1(10) . . . . ?
C13 C14 C15 O3 -178.6(5) . . . . ?
C16 O3 C15 O2 3.1(9) . . . . ?
C16 O3 C15 C14 -175.3(5) . . . . ?
C17 C2 C3 C4 68.4(7) . . . . ?
C17 C2 C3 C8 -113.6(4) . . . . ?
C17 C2 C10 C11 -179.3(4) . . . . ?
C17 C18 C19 C20 -177.6(4) . . . . ?
C17 C18 C23 C22 176.9(4) . . . . ?
C18 C19 C20 C21 -0.3(7) . . . . ?
C19 C18 C23 C22 -4.1(7) . . . . ?
C19 C20 C21 O4 178.9(4) . . . . ?
C19 C20 C21 C22 -2.2(7) . . . . ?
C20 C21 C22 C23 1.4(8) . . . . ?
C21 C22 C23 C18 1.8(7) . . . . ?
C23 C18 C19 C20 3.4(7) . . . . ?
C24 O4 C21 C20 -5.6(8) . . . . ?
C24 O4 C21 C22 175.5(5) . . . . ?
C25 N2 C32 C27 -0.2(5) . . . . ?
C25 N2 C32 C31 178.8(5) . . . . ?
C25 C26 C27 C28 -177.1(5) . . . . ?
C25 C26 C27 C32 1.7(5) . . . . ?
C25 C26 C34 C35 64.4(5) . . . . ?
C25 C26 C41 C42 177.4(4) . . . . ?
C26 C27 C28 C29 179.1(5) . . . . ?
C26 C27 C32 N2 -1.0(5) . . . . ?
C26 C27 C32 C31 180.0(5) . . . . ?
C26 C34 C35 C36 -118.1(5) . . . . ?
C26 C41 C42 C43 96.1(5) . . . . ?
C26 C41 C42 C47 -82.6(6) . . . . ?
C27 C26 C34 C35 -48.9(5) . . . . ?
C27 C26 C41 C42 -71.2(5) . . . . ?
C27 C28 C29 C30 -0.1(7) . . . . ?
C28 C27 C32 N2 178.0(4) . . . . ?
C28 C27 C32 C31 -1.0(7) . . . . ?
C28 C29 C30 C31 0.5(8) . . . . ?
C29 C30 C31 C32 -1.0(8) . . . . ?
C30 C31 C32 N2 -177.5(5) . . . . ?
C30 C31 C32 C27 1.3(7) . . . . ?
C32 N2 C25 O5 -178.7(5) . . . . ?
C32 N2 C25 C26 1.3(5) . . . . ?
C32 C27 C28 C29 0.4(7) . . . . ?
C33 N2 C25 O5 -1.3(8) . . . . ?
C33 N2 C25 C26 178.8(4) . . . . ?
C33 N2 C32 C27 -177.6(4) . . . . ?
C33 N2 C32 C31 1.4(8) . . . . ?
C34 C26 C27 C28 -59.6(7) . . . . ?
C34 C26 C27 C32 119.2(4) . . . . ?
C34 C26 C41 C42 58.4(5) . . . . ?
C34 C35 C36 C37 -175.3(5) . . . . ?
C35 C36 C37 C38 176.2(5) . . . . ?
C36 C37 C38 C39 -176.7(5) . . . . ?
C37 C38 C39 O6 2.0(9) . . . . ?
C37 C38 C39 O7 -178.3(5) . . . . ?
C40 O7 C39 O6 3.2(9) . . . . ?
C40 O7 C39 C38 -176.6(4) . . . . ?
C41 C26 C27 C28 69.1(6) . . . . ?
C41 C26 C27 C32 -112.1(4) . . . . ?
C41 C26 C34 C35 -178.6(4) . . . . ?
C41 C42 C43 C44 -178.5(4) . . . . ?
C41 C42 C47 C46 177.8(5) . . . . ?
C42 C43 C44 C45 1.0(8) . . . . ?
C43 C42 C47 C46 -1.0(7) . . . . ?
C43 C44 C45 O8 177.5(5) . . . . ?
C43 C44 C45 C46 -1.5(7) . . . . ?
C44 C45 C46 C47 0.8(8) . . . . ?
C45 C46 C47 C42 0.5(8) . . . . ?
C47 C42 C43 C44 0.3(7) . . . . ?
C48 O8 C45 C44 -3.8(7) . . . . ?
C48 O8 C45 C46 175.2(5) . . . . ?
C49 N3 C56 C51 -0.5(6) . . . . ?
C49 N3 C56 C55 179.1(5) . . . . ?
C49 C50 C51 C52 -176.8(5) . . . . ?
C49 C50 C51 C56 1.8(5) . . . . ?
C49 C50 C58 C59 63.9(5) . . . . ?
C49 C50 C65 C66 179.4(4) . . . . ?
C50 C51 C52 C53 179.4(5) . . . . ?
C50 C51 C56 N3 -1.0(5) . . . . ?
C50 C51 C56 C55 179.4(4) . . . . ?
C50 C58 C59 C60 -117.2(5) . . . . ?
C50 C65 C66 C67 95.6(6) . . . . ?
C50 C65 C66 C71 -84.8(6) . . . . ?
C51 C50 C58 C59 -48.9(5) . . . . ?
C51 C50 C65 C66 -69.7(6) . . . . ?
C51 C52 C53 C54 0.7(7) . . . . ?
C52 C51 C56 N3 177.8(4) . . . . ?
C52 C51 C56 C55 -1.9(7) . . . . ?
C52 C53 C54 C55 -1.4(8) . . . . ?
C53 C54 C55 C56 0.5(8) . . . . ?
C54 C55 C56 N3 -178.5(5) . . . . ?
C54 C55 C56 C51 1.1(7) . . . . ?
C56 N3 C49 O9 -178.9(5) . . . . ?
C56 N3 C49 C50 1.7(6) . . . . ?
C56 C51 C52 C53 1.0(7) . . . . ?
C57 N3 C49 O9 -1.3(8) . . . . ?
C57 N3 C49 C50 179.3(4) . . . . ?
C57 N3 C56 C51 -178.0(4) . . . . ?
C57 N3 C56 C55 1.7(8) . . . . ?
C58 C50 C51 C52 -59.0(6) . . . . ?
C58 C50 C51 C56 119.5(4) . . . . ?
C58 C50 C65 C66 60.5(5) . . . . ?
C58 C59 C60 C61 -174.1(5) . . . . ?
C59 C60 C61 C62 175.5(5) . . . . ?
C60 C61 C62 C63 -177.9(5) . . . . ?
C61 C62 C63 O10 0.9(9) . . . . ?
C61 C62 C63 O11 -178.8(5) . . . . ?
C64 O11 C63 O10 3.3(9) . . . . ?
C64 O11 C63 C62 -176.9(5) . . . . ?
C65 C50 C51 C52 69.5(7) . . . . ?
C65 C50 C51 C56 -112.0(4) . . . . ?
C65 C50 C58 C59 -179.3(4) . . . . ?
C65 C66 C67 C68 -178.9(4) . . . . ?
C65 C66 C71 C70 178.6(4) . . . . ?
C66 C67 C68 C69 0.0(7) . . . . ?
C67 C66 C71 C70 -1.7(7) . . . . ?
C67 C68 C69 O12 178.2(4) . . . . ?
C67 C68 C69 C70 -1.2(8) . . . . ?
C68 C69 C70 C71 0.9(8) . . . . ?
C69 C70 C71 C66 0.6(8) . . . . ?
C71 C66 C67 C68 1.4(7) . . . . ?
C72 O12 C69 C68 -4.1(8) . . . . ?
C72 O12 C69 C70 175.3(5) . . . . ?
C73 N4 C80 C75 -0.9(5) . . . . ?
C73 N4 C80 C79 178.8(5) . . . . ?
C73 C74 C75 C76 -177.3(5) . . . . ?
C73 C74 C75 C80 1.4(5) . . . . ?
C73 C74 C82 C83 62.8(5) . . . . ?
C73 C74 C89 C90 178.7(4) . . . . ?
C74 C75 C76 C77 178.8(5) . . . . ?
C74 C75 C80 N4 -0.4(5) . . . . ?
C74 C75 C80 C79 179.8(4) . . . . ?
C74 C82 C83 C84 -117.7(6) . . . . ?
C74 C89 C90 C91 96.2(5) . . . . ?
C74 C89 C90 C95 -82.6(6) . . . . ?
C75 C74 C82 C83 -50.7(5) . . . . ?
C75 C74 C89 C90 -70.7(5) . . . . ?
C75 C76 C77 C78 0.5(7) . . . . ?
C76 C75 C80 N4 178.5(4) . . . . ?
C76 C75 C80 C79 -1.2(7) . . . . ?
C76 C77 C78 C79 -0.3(8) . . . . ?
C77 C78 C79 C80 -0.7(7) . . . . ?
C78 C79 C80 N4 -178.2(5) . . . . ?
C78 C79 C80 C75 1.5(7) . . . . ?
C80 N4 C73 O13 -179.1(5) . . . . ?
C80 N4 C73 C74 1.9(5) . . . . ?
C80 C75 C76 C77 0.2(7) . . . . ?
C81 N4 C73 O13 -2.4(8) . . . . ?
C81 N4 C73 C74 178.5(4) . . . . ?
C81 N4 C80 C75 -177.4(4) . . . . ?
C81 N4 C80 C79 2.3(8) . . . . ?
C82 C74 C75 C76 -58.6(6) . . . . ?
C82 C74 C75 C80 120.1(4) . . . . ?
C82 C74 C89 C90 58.7(5) . . . . ?
C82 C83 C84 C85 -174.0(5) . . . . ?
C83 C84 C85 C86 176.7(5) . . . . ?
C84 C85 C86 C87 -177.9(5) . . . . ?
C85 C86 C87 O14 2.7(10) . . . . ?
C85 C86 C87 O15 -179.0(5) . . . . ?
C88 O15 C87 O14 3.3(9) . . . . ?
C88 O15 C87 C86 -175.1(5) . . . . ?
C89 C74 C75 C76 69.3(7) . . . . ?
C89 C74 C75 C80 -112.0(4) . . . . ?
C89 C74 C82 C83 -179.9(4) . . . . ?
C89 C90 C91 C92 -177.9(4) . . . . ?
C89 C90 C95 C94 178.0(4) . . . . ?
C90 C91 C92 C93 -0.2(7) . . . . ?
C91 C90 C95 C94 -0.9(7) . . . . ?
C91 C92 C93 O16 177.3(5) . . . . ?
C91 C92 C93 C94 -0.7(8) . . . . ?
C92 C93 C94 C95 0.8(8) . . . . ?
C93 C94 C95 C90 0.0(8) . . . . ?
C95 C90 C91 C92 1.0(7) . . . . ?
C96 O16 C93 C92 -3.2(8) . . . . ?
C96 O16 C93 C94 174.9(5) . . . . ?
C97 N5 C104 C99 1.3(6) . . . . ?
C97 N5 C104 C103 177.6(5) . . . . ?
C97 C98 C99 C100 -176.0(5) . . . . ?
C97 C98 C99 C104 3.8(5) . . . . ?
C97 C98 C106 C107 63.3(5) . . . . ?
C97 C98 C113 C114 177.4(4) . . . . ?
C98 C99 C100 C101 -179.4(5) . . . . ?
C98 C99 C104 N5 -3.3(5) . . . . ?
C98 C99 C104 C103 -179.8(4) . . . . ?
C98 C106 C107 C108 -118.1(6) . . . . ?
C98 C113 C114 C115 95.6(6) . . . . ?
C98 C113 C114 C119 -84.5(6) . . . . ?
C99 C98 C106 C107 -47.9(5) . . . . ?
C99 C98 C113 C114 -71.1(5) . . . . ?
C99 C100 C101 C102 -1.3(7) . . . . ?
C100 C99 C104 N5 176.4(4) . . . . ?
C100 C99 C104 C103 -0.1(7) . . . . ?
C100 C101 C102 C103 0.9(8) . . . . ?
C101 C102 C103 C104 -0.1(8) . . . . ?
C102 C103 C104 N5 -176.2(5) . . . . ?
C102 C103 C104 C99 -0.4(7) . . . . ?
C104 N5 C97 O17 179.4(5) . . . . ?
C104 N5 C97 C98 1.2(5) . . . . ?
C104 C99 C100 C101 0.9(7) . . . . ?
C105 N5 C97 O17 -0.5(8) . . . . ?
C105 N5 C97 C98 -178.7(4) . . . . ?
C105 N5 C104 C99 -178.7(4) . . . . ?
C105 N5 C104 C103 -2.5(8) . . . . ?
C106 C98 C99 C100 -60.6(6) . . . . ?
C106 C98 C99 C104 119.2(4) . . . . ?
C106 C98 C113 C114 59.6(5) . . . . ?
C106 C107 C108 C109 -176.1(5) . . . . ?
C107 C108 C109 C110 175.2(5) . . . . ?
C108 C109 C110 C111 -177.1(5) . . . . ?
C109 C110 C111 O18 4.6(9) . . . . ?
C109 C110 C111 O19 -177.8(5) . . . . ?
C112 O19 C111 O18 1.3(9) . . . . ?
C112 O19 C111 C110 -176.4(5) . . . . ?
C113 C98 C99 C100 68.9(6) . . . . ?
C113 C98 C99 C104 -111.3(4) . . . . ?
C113 C98 C106 C107 -179.4(4) . . . . ?
C113 C114 C115 C116 -178.8(4) . . . . ?
C113 C114 C119 C118 177.7(5) . . . . ?
C114 C115 C116 C117 0.8(7) . . . . ?
C115 C114 C119 C118 -2.4(8) . . . . ?
C115 C116 C117 O20 178.5(5) . . . . ?
C115 C116 C117 C118 -1.8(7) . . . . ?
C116 C117 C118 C119 0.8(8) . . . . ?
C117 C118 C119 C114 1.5(8) . . . . ?
C119 C114 C115 C116 1.3(7) . . . . ?
C120 O20 C117 C116 -5.6(7) . . . . ?
C120 O20 C117 C118 174.6(5) . . . . ?
C121 N6 C128 C123 -2.4(5) . . . . ?
C121 N6 C128 C127 179.4(5) . . . . ?
C121 C122 C123 C124 -176.3(5) . . . . ?
C121 C122 C123 C128 0.7(5) . . . . ?
C121 C122 C130 C131 64.6(5) . . . . ?
C121 C122 C137 C138 178.0(4) . . . . ?
C122 C123 C124 C125 178.9(5) . . . . ?
C122 C123 C128 N6 0.9(5) . . . . ?
C122 C123 C128 C127 179.3(4) . . . . ?
C122 C130 C131 C132 -119.4(5) . . . . ?
C122 C137 C138 C139 96.7(5) . . . . ?
C122 C137 C138 C143 -84.5(6) . . . . ?
C123 C122 C130 C131 -48.9(5) . . . . ?
C123 C122 C137 C138 -70.2(5) . . . . ?
C123 C124 C125 C126 0.5(8) . . . . ?
C124 C123 C128 N6 178.3(4) . . . . ?
C124 C123 C128 C127 -3.3(7) . . . . ?
C124 C125 C126 C127 -2.0(8) . . . . ?
C125 C126 C127 C128 0.9(7) . . . . ?
C126 C127 C128 N6 179.8(4) . . . . ?
C126 C127 C128 C123 1.8(7) . . . . ?
C128 N6 C121 O21 -177.9(5) . . . . ?
C128 N6 C121 C122 2.8(5) . . . . ?
C128 C123 C124 C125 2.1(7) . . . . ?
C129 N6 C121 O21 -1.8(8) . . . . ?
C129 N6 C121 C122 178.9(4) . . . . ?
C129 N6 C128 C123 -178.4(4) . . . . ?
C129 N6 C128 C127 3.4(8) . . . . ?
C130 C122 C123 C124 -58.8(6) . . . . ?
C130 C122 C123 C128 118.2(4) . . . . ?
C130 C122 C137 C138 59.3(5) . . . . ?
C130 C131 C132 C133 -175.2(4) . . . . ?
C131 C132 C133 C134 177.2(5) . . . . ?
C132 C133 C134 C135 -175.9(5) . . . . ?
C133 C134 C135 O22 -0.7(9) . . . . ?
C133 C134 C135 O23 -178.3(5) . . . . ?
C136 O23 C135 O22 4.6(8) . . . . ?
C136 O23 C135 C134 -177.7(5) . . . . ?
C137 C122 C123 C124 69.2(7) . . . . ?
C137 C122 C123 C128 -113.7(4) . . . . ?
C137 C122 C130 C131 -178.1(4) . . . . ?
C137 C138 C139 C140 -178.4(4) . . . . ?
C137 C138 C143 C142 177.7(4) . . . . ?
C138 C139 C140 C141 0.1(7) . . . . ?
C139 C138 C143 C142 -3.4(7) . . . . ?
C139 C140 C141 O24 178.8(5) . . . . ?
C139 C140 C141 C142 -2.4(8) . . . . ?
C140 C141 C142 C143 1.8(7) . . . . ?
C141 C142 C143 C138 1.2(7) . . . . ?
C143 C138 C139 C140 2.7(7) . . . . ?
C144 O24 C141 C140 -5.0(7) . . . . ?
C144 O24 C141 C142 176.2(5) . . . . ?
